data_4317189
loop_
_publ_author_name
'Liang Deng'
'Amit Majumdar'
'Wayne Lo'
'R. H. Holm'

_publ_contact_author_address
;Departemnt of Chemistry and Chemical Biology
12 Oxford Street
Cambridge, MA 02138
United States of America
;
_publ_contact_author_email holm@chemistry.harvard.edu
_publ_contact_author_name 'Prof. Richard H. Holm'
_publ_section_title
;
 Stabilization of 3:1 Site-Differentiated Cubane-Type Clusters in the
 [Fe4S4]1+ Core Oxidation State by Tertiary Phosphine Ligation: Synthesis,
 Core Structural Diversity, and S= 1/2 Ground States
;
_journal_name_full 'Inorganic Chemistry'
_journal_page_first 11118
_journal_page_last 11126
_journal_paper_doi 10.1021/ic101702b
_journal_volume 49
_journal_year 2010
_chemical_formula_moiety 'C34 H70 Fe4 P3 S5'
_chemical_formula_sum 'C34 H70 Fe4 P3 S5'
_chemical_formula_weight 955.55
_chemical_name_systematic
; 
 ? 
;
_space_group_IT_number 14
_symmetry_cell_setting monoclinic
_symmetry_space_group_name_Hall '-P 2ybc'
_symmetry_space_group_name_H-M 'P 1 21/c 1'
_atom_sites_solution_hydrogens geom
_atom_sites_solution_primary direct
_atom_sites_solution_secondary difmap
_audit_creation_method SHELXL-97
_cell_angle_alpha 90.00
_cell_angle_beta 92.556(5)
_cell_angle_gamma 90.00
_cell_formula_units_Z 4
_cell_length_a 16.809(5)
_cell_length_b 13.094(4)
_cell_length_c 19.838(5)
_cell_measurement_reflns_used 11181
_cell_measurement_temperature 100(2)
_cell_measurement_theta_max 21.33
_cell_measurement_theta_min 2.19
_cell_volume 4362(2)
_computing_cell_refinement 'Bruker Saint v7.23A (Bruker, 2005)'
_computing_data_collection 'APEX SMART (Bruker, 2009)'
_computing_data_reduction 'Bruker Saint v7.23A (Bruker, 2005)'
_computing_molecular_graphics 'Bruker SHELXTL'
_computing_publication_material 'Bruker SHELXTL'
_computing_structure_refinement 'SHELXL-97 (Sheldrick, 1997)'
_computing_structure_solution 'SHELXS-97 (Sheldrick, 1997)'
_diffrn_ambient_temperature 100(2)
_diffrn_measured_fraction_theta_full 0.989
_diffrn_measured_fraction_theta_max 0.989
_diffrn_measurement_device_type 'CCD area detector'
_diffrn_measurement_method 'phi and omega scans'
_diffrn_radiation_monochromator graphite
_diffrn_radiation_source 'fine-focus sealed tube'
_diffrn_radiation_type MoK\a
_diffrn_radiation_wavelength 0.71073
_diffrn_reflns_av_R_equivalents 0.0965
_diffrn_reflns_av_sigmaI/netI 0.0496
_diffrn_reflns_limit_h_max 17
_diffrn_reflns_limit_h_min -17
_diffrn_reflns_limit_k_max 13
_diffrn_reflns_limit_k_min -13
_diffrn_reflns_limit_l_max 20
_diffrn_reflns_limit_l_min -20
_diffrn_reflns_number 43427
_diffrn_reflns_theta_full 21.45
_diffrn_reflns_theta_max 21.45
_diffrn_reflns_theta_min 1.86
_exptl_absorpt_coefficient_mu 1.677
_exptl_absorpt_correction_T_max 0.9672
_exptl_absorpt_correction_T_min 0.9061
_exptl_absorpt_correction_type multi-scan
_exptl_absorpt_process_details TWINABS
_exptl_crystal_colour Black-brown
_exptl_crystal_density_diffrn 1.450
_exptl_crystal_density_method 'not measured'
_exptl_crystal_description Block
_exptl_crystal_F_000 2000
_exptl_crystal_size_max 0.06
_exptl_crystal_size_mid 0.04
_exptl_crystal_size_min 0.02
_refine_diff_density_max 2.509
_refine_diff_density_min -1.011
_refine_diff_density_rms 0.236
_refine_ls_extinction_method none
_refine_ls_goodness_of_fit_ref 1.139
_refine_ls_hydrogen_treatment constr
_refine_ls_matrix_type full
_refine_ls_number_parameters 342
_refine_ls_number_reflns 4931
_refine_ls_number_restraints 56
_refine_ls_restrained_S_all 1.132
_refine_ls_R_factor_all 0.1392
_refine_ls_R_factor_gt 0.1225
_refine_ls_shift/su_max 0.092
_refine_ls_shift/su_mean 0.003
_refine_ls_structure_factor_coef Fsqd
_refine_ls_weighting_details 'calc w=1/[\s^2^(Fo^2^)+(0.0660P)^2^+297.3910P] where P=(Fo^2^+2Fc^2^)/3'
_refine_ls_weighting_scheme calc
_refine_ls_wR_factor_gt 0.3102
_refine_ls_wR_factor_ref 0.3204
_reflns_number_gt 4155
_reflns_number_total 4931
_reflns_threshold_expression >2sigma(I)
_cod_data_source_file ic101702b_si_001_10.cif
_cod_data_source_block AMFeS10
_cod_depositor_comments
;
The following automatic conversions were performed:

'_symmetry_cell_setting' value 'Monoclinic' changed to 'monoclinic'
according to the built-in table from CIF Core dictionary named
'cif_core.dic' version 2.4.1 from 2010-06-29.

Automatic conversion script
Id: cif_fix_values 1646 2011-03-28 12:23:43Z adriana 
;
_cod_database_code 4317189

loop_
_symmetry_equiv_pos_as_xyz
'x, y, z'
'-x, y+1/2, -z+1/2'
'-x, -y, -z'
'x, -y-1/2, z-1/2'

loop_
_atom_site_label
_atom_site_type_symbol
_atom_site_fract_x
_atom_site_fract_y
_atom_site_fract_z
_atom_site_U_iso_or_equiv
_atom_site_adp_type
_atom_site_occupancy
_atom_site_symmetry_multiplicity
_atom_site_calc_flag
_atom_site_refinement_flags
_atom_site_disorder_assembly
_atom_site_disorder_group
Fe1 Fe 0.74559(19) 0.7036(2) 0.73455(15) 0.0235(8) Uani 1 1 d . . .
Fe2 Fe 0.7488(2) 0.5725(2) 0.83708(14) 0.0250(8) Uani 1 1 d . B .
Fe3 Fe 0.82425(18) 0.5287(2) 0.72699(16) 0.0228(8) Uani 1 1 d . . .
Fe4 Fe 0.66442(18) 0.5302(2) 0.72394(16) 0.0247(8) Uani 1 1 d . B .
S1 S 0.7461(4) 0.4233(4) 0.7848(3) 0.0269(13) Uani 1 1 d . . .
S2 S 0.6396(3) 0.6563(4) 0.7942(3) 0.0272(14) Uani 1 1 d . . .
S3 S 0.7417(3) 0.5988(4) 0.6465(3) 0.0241(12) Uani 1 1 d . . .
S4 S 0.8562(3) 0.6534(4) 0.7977(3) 0.0253(14) Uani 1 1 d . . .
S5 S 0.7436(4) 0.8647(4) 0.6976(3) 0.0332(14) Uani 1 1 d . . .
P1 P 0.5573(4) 0.4413(5) 0.6736(3) 0.0338(16) Uani 1 1 d . . .
P2 P 0.9302(4) 0.4466(5) 0.6771(3) 0.0318(16) Uani 1 1 d . B .
P3 P 0.7458(5) 0.5613(4) 0.9543(3) 0.0370(15) Uani 1 1 d D . .
C1 C 0.4905(16) 0.3892(17) 0.7356(14) 0.049(3) Uani 1 1 d D B .
H1 H 0.4441 0.3564 0.7109 0.058 Uiso 1 1 calc R A 1
C2A C 0.527(4) 0.314(5) 0.782(3) 0.056(5) Uani 0.590(14) 1 d PD B 1
H2M H 0.5451 0.2547 0.7567 0.084 Uiso 0.590(14) 1 calc PR B 1
H2N H 0.4879 0.2915 0.8144 0.084 Uiso 0.590(14) 1 calc PR B 1
H2O H 0.5728 0.3447 0.8070 0.084 Uiso 0.590(14) 1 calc PR B 1
C3A C 0.462(5) 0.478(4) 0.773(3) 0.056(5) Uani 0.590(14) 1 d PD B 1
H3M H 0.4354 0.5260 0.7417 0.084 Uiso 0.590(14) 1 calc PR B 1
H3N H 0.5066 0.5113 0.7971 0.084 Uiso 0.590(14) 1 calc PR B 1
H3O H 0.4233 0.4546 0.8059 0.084 Uiso 0.590(14) 1 calc PR B 1
C4A C 0.488(2) 0.531(3) 0.632(2) 0.049(3) Uani 0.590(14) 1 d PD B 1
H4M H 0.4613 0.5686 0.6690 0.058 Uiso 0.590(14) 1 calc PR B 1
C5A C 0.528(3) 0.615(3) 0.588(2) 0.047(3) Uani 0.590(14) 1 d PD B 1
H5M H 0.5680 0.6521 0.6157 0.070 Uiso 0.590(14) 1 calc PR B 1
H5N H 0.4875 0.6627 0.5700 0.070 Uiso 0.590(14) 1 calc PR B 1
H5O H 0.5539 0.5818 0.5502 0.070 Uiso 0.590(14) 1 calc PR B 1
C6A C 0.420(3) 0.465(3) 0.595(3) 0.047(3) Uani 0.590(14) 1 d PD B 1
H6M H 0.3989 0.4154 0.6267 0.070 Uiso 0.590(14) 1 calc PR B 1
H6N H 0.4425 0.4280 0.5571 0.070 Uiso 0.590(14) 1 calc PR B 1
H6O H 0.3770 0.5095 0.5778 0.070 Uiso 0.590(14) 1 calc PR B 1
C7A C 0.593(2) 0.319(4) 0.634(3) 0.049(3) Uani 0.590(14) 1 d PD B 1
H7M H 0.6146 0.2823 0.6747 0.058 Uiso 0.590(14) 1 calc PR B 1
C8A C 0.534(3) 0.247(4) 0.609(3) 0.047(3) Uani 0.590(14) 1 d PD B 1
H8M H 0.4907 0.2435 0.6404 0.070 Uiso 0.590(14) 1 calc PR B 1
H8N H 0.5587 0.1793 0.6055 0.070 Uiso 0.590(14) 1 calc PR B 1
H8O H 0.5129 0.2685 0.5645 0.070 Uiso 0.590(14) 1 calc PR B 1
C9A C 0.664(2) 0.335(4) 0.599(2) 0.047(3) Uani 0.590(14) 1 d PD B 1
H9M H 0.6987 0.3836 0.6244 0.070 Uiso 0.590(14) 1 calc PR B 1
H9N H 0.6512 0.3634 0.5539 0.070 Uiso 0.590(14) 1 calc PR B 1
H9O H 0.6925 0.2703 0.5943 0.070 Uiso 0.590(14) 1 calc PR B 1
C11A C 1.052(4) 0.516(4) 0.766(3) 0.056(5) Uani 0.590(14) 1 d PD B 1
H11M H 1.0313 0.5229 0.8109 0.084 Uiso 0.590(14) 1 calc PR B 1
H11N H 1.0378 0.5768 0.7390 0.084 Uiso 0.590(14) 1 calc PR B 1
H11O H 1.1100 0.5089 0.7693 0.084 Uiso 0.590(14) 1 calc PR B 1
C12A C 1.063(4) 0.518(4) 0.749(3) 0.056(5) Uani 0.590(14) 1 d PD B 1
H12M H 1.0951 0.5376 0.7108 0.084 Uiso 0.590(14) 1 calc PR B 1
H12N H 1.0984 0.5055 0.7887 0.084 Uiso 0.590(14) 1 calc PR B 1
H12O H 1.0263 0.5739 0.7586 0.084 Uiso 0.590(14) 1 calc PR B 1
C14A C 0.859(3) 0.257(4) 0.667(2) 0.047(3) Uani 0.590(14) 1 d P B 1
H14M H 0.8171 0.2925 0.6907 0.070 Uiso 0.590(14) 1 calc PR B 1
H14N H 0.8927 0.2187 0.6999 0.070 Uiso 0.590(14) 1 calc PR B 1
H14O H 0.8349 0.2100 0.6338 0.070 Uiso 0.590(14) 1 calc PR B 1
C17A C 0.920(3) 0.523(4) 0.544(3) 0.047(3) Uani 0.590(14) 1 d P B 1
H17M H 0.9141 0.4536 0.5256 0.070 Uiso 0.590(14) 1 calc PR B 1
H17N H 0.9473 0.5657 0.5110 0.070 Uiso 0.590(14) 1 calc PR B 1
H17O H 0.8678 0.5518 0.5516 0.070 Uiso 0.590(14) 1 calc PR B 1
C19A C 0.811(3) 0.463(4) 0.994(2) 0.056(5) Uani 0.590(14) 1 d PD B 1
H19M H 0.7802 0.3984 0.9947 0.067 Uiso 0.590(14) 1 calc PR B 1
C20A C 0.836(3) 0.490(8) 1.065(2) 0.065(13) Uani 0.590(14) 1 d PD B 1
H20M H 0.7884 0.5049 1.0899 0.097 Uiso 0.590(14) 1 calc PR B 1
H20N H 0.8706 0.5499 1.0650 0.097 Uiso 0.590(14) 1 calc PR B 1
H200 H 0.8646 0.4321 1.0856 0.097 Uiso 0.590(14) 1 calc PR B 1
C21A C 0.885(5) 0.442(6) 0.957(3) 0.065(13) Uani 0.590(14) 1 d PD B 1
H21M H 0.8709 0.4241 0.9104 0.097 Uiso 0.590(14) 1 calc PR B 1
H21N H 0.9139 0.3855 0.9794 0.097 Uiso 0.590(14) 1 calc PR B 1
H210 H 0.9188 0.5033 0.9584 0.097 Uiso 0.590(14) 1 calc PR B 1
C22A C 0.640(3) 0.518(4) 0.973(2) 0.049(3) Uani 0.590(14) 1 d P B 1
H22M H 0.6044 0.5718 0.9519 0.058 Uiso 0.590(14) 1 calc PR B 1
C23A C 0.618(3) 0.431(4) 0.941(3) 0.056(5) Uani 0.590(14) 1 d PD B 1
H23M H 0.6336 0.4345 0.8936 0.084 Uiso 0.590(14) 1 calc PR B 1
H23N H 0.5605 0.4219 0.9420 0.084 Uiso 0.590(14) 1 calc PR B 1
H230 H 0.6453 0.3728 0.9629 0.084 Uiso 0.590(14) 1 calc PR B 1
C24A C 0.621(3) 0.519(5) 1.049(3) 0.056(5) Uani 0.590(14) 1 d PD B 1
H24M H 0.6387 0.5831 1.0699 0.084 Uiso 0.590(14) 1 calc PR B 1
H24N H 0.6480 0.4615 1.0722 0.084 Uiso 0.590(14) 1 calc PR B 1
H240 H 0.5630 0.5117 1.0536 0.084 Uiso 0.590(14) 1 calc PR B 1
C25A C 0.750(2) 0.674(4) 1.002(4) 0.049(3) Uani 0.590(14) 1 d PD B 1
H25M H 0.7475 0.6624 1.0519 0.058 Uiso 0.590(14) 1 calc PR B 1
C26A C 0.702(3) 0.767(3) 0.977(3) 0.049(3) Uani 0.590(14) 1 d PD B 1
H26M H 0.6453 0.7552 0.9824 0.073 Uiso 0.590(14) 1 calc PR B 1
H26N H 0.7112 0.7782 0.9287 0.073 Uiso 0.590(14) 1 calc PR B 1
H260 H 0.7191 0.8279 1.0024 0.073 Uiso 0.590(14) 1 calc PR B 1
C27A C 0.825(2) 0.734(4) 0.982(3) 0.049(3) Uani 0.590(14) 1 d PD B 1
H27M H 0.8724 0.6933 0.9928 0.073 Uiso 0.590(14) 1 calc PR B 1
H27N H 0.8279 0.7984 1.0078 0.073 Uiso 0.590(14) 1 calc PR B 1
H270 H 0.8208 0.7493 0.9339 0.073 Uiso 0.590(14) 1 calc PR B 1
C32A C 0.777(3) 1.178(4) 0.911(3) 0.047(3) Uani 0.590(14) 1 d P B 1
H32M H 0.7612 1.2413 0.8882 0.070 Uiso 0.590(14) 1 calc PR B 1
H32N H 0.8319 1.1848 0.9300 0.070 Uiso 0.590(14) 1 calc PR B 1
H32O H 0.7413 1.1645 0.9479 0.070 Uiso 0.590(14) 1 calc PR B 1
C2B C 0.533(6) 0.303(6) 0.769(4) 0.056(5) Uani 0.410(14) 1 d PD B 2
H2P H 0.5483 0.2537 0.7343 0.084 Uiso 0.410(14) 1 calc PR B 2
H2Q H 0.4988 0.2701 0.8005 0.084 Uiso 0.410(14) 1 calc PR B 2
H2R H 0.5814 0.3287 0.7928 0.084 Uiso 0.410(14) 1 calc PR B 2
C3B C 0.467(7) 0.462(6) 0.787(3) 0.056(5) Uani 0.410(14) 1 d PD B 2
H3P H 0.4383 0.5195 0.7653 0.084 Uiso 0.410(14) 1 calc PR B 2
H3Q H 0.5142 0.4877 0.8122 0.084 Uiso 0.410(14) 1 calc PR B 2
H3R H 0.4318 0.4281 0.8184 0.084 Uiso 0.410(14) 1 calc PR B 2
C4B C 0.506(3) 0.491(4) 0.597(4) 0.049(3) Uani 0.410(14) 1 d PD B 2
H4N H 0.5285 0.4670 0.5538 0.058 Uiso 0.410(14) 1 calc PR B 2
C5B C 0.509(4) 0.611(4) 0.608(4) 0.047(3) Uani 0.410(14) 1 d PD B 2
H5P H 0.5643 0.6336 0.6112 0.070 Uiso 0.410(14) 1 calc PR B 2
H5Q H 0.4827 0.6278 0.6495 0.070 Uiso 0.410(14) 1 calc PR B 2
H5R H 0.4810 0.6444 0.5696 0.070 Uiso 0.410(14) 1 calc PR B 2
C6B C 0.412(3) 0.500(5) 0.596(5) 0.047(3) Uani 0.410(14) 1 d PD B 2
H6P H 0.3887 0.4323 0.5894 0.070 Uiso 0.410(14) 1 calc PR B 2
H6Q H 0.3942 0.5448 0.5585 0.070 Uiso 0.410(14) 1 calc PR B 2
H6R H 0.3961 0.5290 0.6386 0.070 Uiso 0.410(14) 1 calc PR B 2
C7B C 0.578(3) 0.354(5) 0.606(3) 0.049(3) Uani 0.410(14) 1 d PD B 2
H7P H 0.6135 0.3074 0.6347 0.058 Uiso 0.410(14) 1 calc PR B 2
C8B C 0.519(4) 0.278(5) 0.590(4) 0.047(3) Uani 0.410(14) 1 d PD B 2
H8P H 0.4812 0.2739 0.6262 0.070 Uiso 0.410(14) 1 calc PR B 2
H8Q H 0.5442 0.2114 0.5843 0.070 Uiso 0.410(14) 1 calc PR B 2
H8R H 0.4899 0.2971 0.5477 0.070 Uiso 0.410(14) 1 calc PR B 2
C9B C 0.636(4) 0.375(5) 0.557(3) 0.047(3) Uani 0.410(14) 1 d PD B 2
H9P H 0.6731 0.4270 0.5751 0.070 Uiso 0.410(14) 1 calc PR B 2
H9Q H 0.6084 0.4009 0.5160 0.070 Uiso 0.410(14) 1 calc PR B 2
H9R H 0.6648 0.3127 0.5471 0.070 Uiso 0.410(14) 1 calc PR B 2
C11B C 0.991(5) 0.344(5) 0.785(3) 0.056(5) Uani 0.410(14) 1 d PD B 2
H11P H 0.9881 0.2754 0.7652 0.084 Uiso 0.410(14) 1 calc PR B 2
H11Q H 0.9389 0.3630 0.8013 0.084 Uiso 0.410(14) 1 calc PR B 2
H11R H 1.0307 0.3446 0.8227 0.084 Uiso 0.410(14) 1 calc PR B 2
C12B C 0.992(5) 0.381(6) 0.801(2) 0.056(5) Uani 0.410(14) 1 d PD B 2
H12P H 0.9898 0.4383 0.8323 0.084 Uiso 0.410(14) 1 calc PR B 2
H12Q H 1.0307 0.3308 0.8173 0.084 Uiso 0.410(14) 1 calc PR B 2
H12R H 0.9389 0.3491 0.7960 0.084 Uiso 0.410(14) 1 calc PR B 2
C14B C 0.826(4) 0.288(5) 0.634(3) 0.047(3) Uani 0.410(14) 1 d P B 2
H14P H 0.7926 0.3320 0.6610 0.070 Uiso 0.410(14) 1 calc PR B 2
H14Q H 0.8254 0.2185 0.6511 0.070 Uiso 0.410(14) 1 calc PR B 2
H14R H 0.8045 0.2886 0.5867 0.070 Uiso 0.410(14) 1 calc PR B 2
C17B C 0.905(4) 0.487(5) 0.543(4) 0.047(3) Uani 0.48(7) 1 d P B 2
H17P H 0.9083 0.4132 0.5357 0.070 Uiso 0.410(14) 1 calc PR B 2
H17Q H 0.9186 0.5235 0.5025 0.070 Uiso 0.410(14) 1 calc PR B 2
H17R H 0.8503 0.5046 0.5548 0.070 Uiso 0.410(14) 1 calc PR B 2
C19B C 0.839(3) 0.505(6) 0.991(3) 0.056(5) Uani 0.410(14) 1 d PD B 2
H19N H 0.8124 0.4368 0.9934 0.067 Uiso 0.410(14) 1 calc PR B 2
C20B C 0.863(5) 0.499(12) 1.064(4) 0.065(13) Uani 0.410(14) 1 d PD B 2
H20P H 0.8201 0.5269 1.0907 0.097 Uiso 0.410(14) 1 calc PR B 2
H20Q H 0.9116 0.5389 1.0729 0.097 Uiso 0.410(14) 1 calc PR B 2
H20R H 0.8726 0.4277 1.0768 0.097 Uiso 0.410(14) 1 calc PR B 2
C21B C 0.894(7) 0.464(9) 0.941(4) 0.065(13) Uani 0.410(14) 1 d PD B 2
H21P H 0.8698 0.4719 0.8951 0.097 Uiso 0.410(14) 1 calc PR B 2
H21Q H 0.9042 0.3916 0.9497 0.097 Uiso 0.410(14) 1 calc PR B 2
H21R H 0.9444 0.5019 0.9440 0.097 Uiso 0.410(14) 1 calc PR B 2
C22B C 0.698(4) 0.459(5) 0.989(3) 0.049(3) Uani 0.410(14) 1 d PD B 2
H22N H 0.7391 0.4118 1.0086 0.058 Uiso 0.410(14) 1 calc PR B 2
C23B C 0.640(5) 0.398(5) 0.948(4) 0.056(5) Uani 0.410(14) 1 d PD B 2
H23P H 0.6660 0.3683 0.9095 0.084 Uiso 0.410(14) 1 calc PR B 2
H23Q H 0.5954 0.4411 0.9319 0.084 Uiso 0.410(14) 1 calc PR B 2
H23R H 0.6192 0.3423 0.9759 0.084 Uiso 0.410(14) 1 calc PR B 2
C24B C 0.652(4) 0.499(7) 1.046(4) 0.056(5) Uani 0.410(14) 1 d PD B 2
H24P H 0.6871 0.5379 1.0767 0.084 Uiso 0.410(14) 1 calc PR B 2
H24Q H 0.6286 0.4417 1.0700 0.084 Uiso 0.410(14) 1 calc PR B 2
H24R H 0.6088 0.5436 1.0279 0.084 Uiso 0.410(14) 1 calc PR B 2
C25B C 0.764(3) 0.689(6) 0.998(6) 0.049(3) Uani 0.410(14) 1 d PD B 2
H25N H 0.7633 0.6686 1.0469 0.058 Uiso 0.410(14) 1 calc PR B 2
C26B C 0.680(3) 0.734(6) 0.986(4) 0.049(3) Uani 0.410(14) 1 d PD B 2
H26P H 0.6401 0.6829 0.9981 0.073 Uiso 0.410(14) 1 calc PR B 2
H26Q H 0.6716 0.7528 0.9387 0.073 Uiso 0.410(14) 1 calc PR B 2
H26R H 0.6741 0.7947 1.0146 0.073 Uiso 0.410(14) 1 calc PR B 2
C27B C 0.852(3) 0.720(6) 0.992(4) 0.049(3) Uani 0.410(14) 1 d PD B 2
H27P H 0.8867 0.6636 1.0068 0.073 Uiso 0.410(14) 1 calc PR B 2
H27Q H 0.8636 0.7800 1.0210 0.073 Uiso 0.410(14) 1 calc PR B 2
H27R H 0.8616 0.7376 0.9453 0.073 Uiso 0.410(14) 1 calc PR B 2
C32B C 0.800(4) 1.173(6) 0.932(4) 0.047(3) Uani 0.410(14) 1 d P B 2
H32P H 0.7871 1.2443 0.9217 0.070 Uiso 0.410(14) 1 calc PR B 2
H32Q H 0.8579 1.1668 0.9417 0.070 Uiso 0.410(14) 1 calc PR B 2
H32R H 0.7720 1.1514 0.9719 0.070 Uiso 0.410(14) 1 calc PR B 2
C10 C 1.0154(15) 0.4211(18) 0.7310(13) 0.049(3) Uani 1 1 d D . .
H10 H 1.0376 0.3508 0.7382 0.058 Uiso 1 1 calc R B 1
C13 C 0.9036(16) 0.325(2) 0.6359(15) 0.049(3) Uani 1 1 d . . .
H13 H 0.8667 0.3483 0.5980 0.058 Uiso 1 1 calc R B 1
C15 C 0.9709(15) 0.275(2) 0.5983(14) 0.047(3) Uani 1 1 d . B .
H15A H 1.0133 0.2539 0.6308 0.070 Uiso 1 1 calc R . .
H15B H 0.9922 0.3239 0.5663 0.070 Uiso 1 1 calc R . .
H15C H 0.9501 0.2151 0.5737 0.070 Uiso 1 1 calc R . .
C16 C 0.9674(16) 0.520(2) 0.6066(14) 0.049(3) Uani 1 1 d . . .
H16 H 1.0222 0.4955 0.5973 0.058 Uiso 1 1 calc R B 1
C18 C 0.9716(16) 0.632(2) 0.6254(14) 0.047(3) Uani 1 1 d . B .
H18A H 0.9911 0.6716 0.5876 0.070 Uiso 1 1 calc R . .
H18B H 1.0079 0.6412 0.6650 0.070 Uiso 1 1 calc R . .
H18C H 0.9183 0.6565 0.6359 0.070 Uiso 1 1 calc R . .
C28 C 0.7538(14) 0.9514(16) 0.7655(12) 0.033(5) Uani 1 1 d . B .
C29 C 0.7378(14) 1.0522(16) 0.7522(12) 0.035(6) Uani 1 1 d . . .
H29A H 0.7189 1.0725 0.7084 0.042 Uiso 1 1 calc R . .
C30 C 0.7486(15) 1.1217(18) 0.8008(11) 0.034(5) Uani 1 1 d . B .
H30A H 0.7387 1.1912 0.7896 0.041 Uiso 1 1 calc R . .
C31 C 0.7734(15) 1.0993(17) 0.8667(13) 0.041(7) Uani 1 1 d . . .
C33 C 0.7909(15) 0.9974(19) 0.8802(13) 0.041(7) Uani 1 1 d . B .
H33A H 0.8117 0.9770 0.9235 0.050 Uiso 1 1 calc R . .
C34 C 0.7777(14) 0.9265(19) 0.8295(11) 0.035(6) Uani 1 1 d . . .
H34A H 0.7857 0.8564 0.8401 0.042 Uiso 1 1 calc R B .

loop_
_atom_site_aniso_label
_atom_site_aniso_U_11
_atom_site_aniso_U_22
_atom_site_aniso_U_33
_atom_site_aniso_U_23
_atom_site_aniso_U_13
_atom_site_aniso_U_12
Fe1 0.0185(16) 0.0212(16) 0.0306(17) -0.0003(13) 0.0006(15) -0.0012(14)
Fe2 0.0253(16) 0.0236(16) 0.0261(17) -0.0002(13) 0.0014(16) -0.0025(16)
Fe3 0.0222(17) 0.0231(18) 0.0230(18) -0.0014(14) -0.0001(14) 0.0015(14)
Fe4 0.0206(17) 0.0280(19) 0.0255(19) -0.0050(15) 0.0002(14) -0.0057(14)
S1 0.033(3) 0.025(3) 0.023(3) 0.002(2) 0.004(3) -0.002(3)
S2 0.023(3) 0.031(3) 0.028(3) -0.004(3) 0.003(3) 0.002(3)
S3 0.022(3) 0.029(3) 0.021(3) 0.000(2) 0.006(3) -0.004(3)
S4 0.028(3) 0.030(3) 0.018(3) -0.002(3) -0.003(2) -0.005(3)
S5 0.040(4) 0.026(3) 0.033(3) 0.002(2) 0.001(3) 0.002(3)
P1 0.030(4) 0.049(4) 0.023(3) -0.002(3) 0.004(3) -0.016(3)
P2 0.027(3) 0.033(4) 0.036(4) -0.002(3) 0.009(3) 0.005(3)
P3 0.047(4) 0.031(3) 0.033(3) -0.006(3) 0.001(3) -0.006(3)
C1 0.043(6) 0.055(7) 0.049(6) -0.011(5) 0.009(6) -0.004(5)
C2A 0.045(9) 0.086(12) 0.038(9) 0.003(8) 0.011(8) -0.019(8)
C3A 0.045(9) 0.086(12) 0.038(9) 0.003(8) 0.011(8) -0.019(8)
C4A 0.043(6) 0.055(7) 0.049(6) -0.011(5) 0.009(6) -0.004(5)
C5A 0.040(7) 0.054(8) 0.045(8) -0.004(6) -0.001(5) 0.002(6)
C6A 0.040(7) 0.054(8) 0.045(8) -0.004(6) -0.001(5) 0.002(6)
C7A 0.043(6) 0.055(7) 0.049(6) -0.011(5) 0.009(6) -0.004(5)
C8A 0.040(7) 0.054(8) 0.045(8) -0.004(6) -0.001(5) 0.002(6)
C9A 0.040(7) 0.054(8) 0.045(8) -0.004(6) -0.001(5) 0.002(6)
C11A 0.045(9) 0.086(12) 0.038(9) 0.003(8) 0.011(8) -0.019(8)
C12A 0.045(9) 0.086(12) 0.038(9) 0.003(8) 0.011(8) -0.019(8)
C14A 0.040(7) 0.054(8) 0.045(8) -0.004(6) -0.001(5) 0.002(6)
C17A 0.040(7) 0.054(8) 0.045(8) -0.004(6) -0.001(5) 0.002(6)
C19A 0.045(9) 0.086(12) 0.038(9) 0.003(8) 0.011(8) -0.019(8)
C20A 0.09(3) 0.08(3) 0.026(16) 0.018(15) 0.02(2) 0.03(3)
C21A 0.09(3) 0.08(3) 0.026(16) 0.018(15) 0.02(2) 0.03(3)
C22A 0.043(6) 0.055(7) 0.049(6) -0.011(5) 0.009(6) -0.004(5)
C23A 0.045(9) 0.086(12) 0.038(9) 0.003(8) 0.011(8) -0.019(8)
C24A 0.045(9) 0.086(12) 0.038(9) 0.003(8) 0.011(8) -0.019(8)
C25A 0.043(6) 0.055(7) 0.049(6) -0.011(5) 0.009(6) -0.004(5)
C26A 0.043(6) 0.055(7) 0.049(6) -0.011(5) 0.009(6) -0.004(5)
C27A 0.043(6) 0.055(7) 0.049(6) -0.011(5) 0.009(6) -0.004(5)
C32A 0.040(7) 0.054(8) 0.045(8) -0.004(6) -0.001(5) 0.002(6)
C2B 0.045(9) 0.086(12) 0.038(9) 0.003(8) 0.011(8) -0.019(8)
C3B 0.045(9) 0.086(12) 0.038(9) 0.003(8) 0.011(8) -0.019(8)
C4B 0.043(6) 0.055(7) 0.049(6) -0.011(5) 0.009(6) -0.004(5)
C5B 0.040(7) 0.054(8) 0.045(8) -0.004(6) -0.001(5) 0.002(6)
C6B 0.040(7) 0.054(8) 0.045(8) -0.004(6) -0.001(5) 0.002(6)
C7B 0.043(6) 0.055(7) 0.049(6) -0.011(5) 0.009(6) -0.004(5)
C8B 0.040(7) 0.054(8) 0.045(8) -0.004(6) -0.001(5) 0.002(6)
C9B 0.040(7) 0.054(8) 0.045(8) -0.004(6) -0.001(5) 0.002(6)
C11B 0.045(9) 0.086(12) 0.038(9) 0.003(8) 0.011(8) -0.019(8)
C12B 0.045(9) 0.086(12) 0.038(9) 0.003(8) 0.011(8) -0.019(8)
C14B 0.040(7) 0.054(8) 0.045(8) -0.004(6) -0.001(5) 0.002(6)
C17B 0.040(7) 0.054(8) 0.045(8) -0.004(6) -0.001(5) 0.002(6)
C19B 0.045(9) 0.086(12) 0.038(9) 0.003(8) 0.011(8) -0.019(8)
C20B 0.09(3) 0.08(3) 0.026(16) 0.018(15) 0.02(2) 0.03(3)
C21B 0.09(3) 0.08(3) 0.026(16) 0.018(15) 0.02(2) 0.03(3)
C22B 0.043(6) 0.055(7) 0.049(6) -0.011(5) 0.009(6) -0.004(5)
C23B 0.045(9) 0.086(12) 0.038(9) 0.003(8) 0.011(8) -0.019(8)
C24B 0.045(9) 0.086(12) 0.038(9) 0.003(8) 0.011(8) -0.019(8)
C25B 0.043(6) 0.055(7) 0.049(6) -0.011(5) 0.009(6) -0.004(5)
C26B 0.043(6) 0.055(7) 0.049(6) -0.011(5) 0.009(6) -0.004(5)
C27B 0.043(6) 0.055(7) 0.049(6) -0.011(5) 0.009(6) -0.004(5)
C32B 0.040(7) 0.054(8) 0.045(8) -0.004(6) -0.001(5) 0.002(6)
C10 0.043(6) 0.055(7) 0.049(6) -0.011(5) 0.009(6) -0.004(5)
C13 0.043(6) 0.055(7) 0.049(6) -0.011(5) 0.009(6) -0.004(5)
C15 0.040(7) 0.054(8) 0.045(8) -0.004(6) -0.001(5) 0.002(6)
C16 0.043(6) 0.055(7) 0.049(6) -0.011(5) 0.009(6) -0.004(5)
C18 0.040(7) 0.054(8) 0.045(8) -0.004(6) -0.001(5) 0.002(6)
C28 0.018(11) 0.028(13) 0.053(16) 0.000(11) 0.004(13) -0.004(11)
C29 0.037(15) 0.026(14) 0.043(15) 0.000(11) -0.001(13) -0.003(12)
C30 0.028(13) 0.037(13) 0.036(14) 0.004(12) -0.005(13) -0.002(12)
C31 0.056(18) 0.023(14) 0.045(17) -0.014(12) 0.017(13) -0.006(12)
C33 0.039(15) 0.044(17) 0.041(16) 0.003(13) 0.004(12) 0.003(12)
C34 0.043(16) 0.035(14) 0.029(15) 0.000(12) 0.004(11) -0.004(11)

loop_
_atom_type_symbol
_atom_type_description
_atom_type_scat_dispersion_real
_atom_type_scat_dispersion_imag
_atom_type_scat_source
C C 0.0033 0.0016 'International Tables Vol C Tables 4.2.6.8 and 6.1.1.4'
H H 0.0000 0.0000 'International Tables Vol C Tables 4.2.6.8 and 6.1.1.4'
P P 0.1023 0.0942 'International Tables Vol C Tables 4.2.6.8 and 6.1.1.4'
S S 0.1246 0.1234 'International Tables Vol C Tables 4.2.6.8 and 6.1.1.4'
Fe Fe 0.3463 0.8444 'International Tables Vol C Tables 4.2.6.8 and 6.1.1.4'

loop_
_geom_angle_atom_site_label_1
_geom_angle_atom_site_label_2
_geom_angle_atom_site_label_3
_geom_angle
_geom_angle_site_symmetry_1
_geom_angle_site_symmetry_3
_geom_angle_publ_flag
S3 Fe1 S5 109.0(2) . . ?
S3 Fe1 S2 104.2(2) . . ?
S5 Fe1 S2 115.4(3) . . ?
S3 Fe1 S4 104.4(2) . . ?
S5 Fe1 S4 116.8(3) . . ?
S2 Fe1 S4 105.9(2) . . ?
S3 Fe1 Fe4 53.97(16) . . ?
S5 Fe1 Fe4 141.5(2) . . ?
S2 Fe1 Fe4 52.74(17) . . ?
S4 Fe1 Fe4 101.53(19) . . ?
S3 Fe1 Fe3 54.49(17) . . ?
S5 Fe1 Fe3 142.9(2) . . ?
S2 Fe1 Fe3 101.47(19) . . ?
S4 Fe1 Fe3 52.34(17) . . ?
Fe4 Fe1 Fe3 60.81(11) . . ?
S3 Fe1 Fe2 101.66(18) . . ?
S5 Fe1 Fe2 149.3(2) . . ?
S2 Fe1 Fe2 54.16(18) . . ?
S4 Fe1 Fe2 53.74(17) . . ?
Fe4 Fe1 Fe2 60.08(11) . . ?
Fe3 Fe1 Fe2 59.53(11) . . ?
S1 Fe2 S4 104.6(2) . . ?
S1 Fe2 S2 104.6(2) . . ?
S4 Fe2 S2 106.8(2) . . ?
S1 Fe2 P3 114.3(2) . . ?
S4 Fe2 P3 115.2(3) . . ?
S2 Fe2 P3 110.6(3) . . ?
S1 Fe2 Fe3 54.55(17) . . ?
S4 Fe2 Fe3 52.80(17) . . ?
S2 Fe2 Fe3 101.85(19) . . ?
P3 Fe2 Fe3 147.6(2) . . ?
S1 Fe2 Fe4 54.64(17) . . ?
S4 Fe2 Fe4 102.12(18) . . ?
S2 Fe2 Fe4 52.61(17) . . ?
P3 Fe2 Fe4 142.6(2) . . ?
Fe3 Fe2 Fe4 60.91(11) . . ?
S1 Fe2 Fe1 102.26(18) . . ?
S4 Fe2 Fe1 54.77(17) . . ?
S2 Fe2 Fe1 54.08(18) . . ?
P3 Fe2 Fe1 143.3(2) . . ?
Fe3 Fe2 Fe1 60.08(11) . . ?
Fe4 Fe2 Fe1 59.81(11) . . ?
S4 Fe3 S1 105.1(2) . . ?
S4 Fe3 S3 105.8(2) . . ?
S1 Fe3 S3 104.8(2) . . ?
S4 Fe3 P2 116.2(3) . . ?
S1 Fe3 P2 114.0(2) . . ?
S3 Fe3 P2 110.0(2) . . ?
S4 Fe3 Fe2 54.82(17) . . ?
S1 Fe3 Fe2 53.04(16) . . ?
S3 Fe3 Fe2 101.17(18) . . ?
P2 Fe3 Fe2 148.7(2) . . ?
S4 Fe3 Fe1 55.38(18) . . ?
S1 Fe3 Fe1 101.31(19) . . ?
S3 Fe3 Fe1 52.98(16) . . ?
P2 Fe3 Fe1 144.3(2) . . ?
Fe2 Fe3 Fe1 60.38(11) . . ?
S4 Fe3 Fe4 102.9(2) . . ?
S1 Fe3 Fe4 53.88(18) . . ?
S3 Fe3 Fe4 53.11(17) . . ?
P2 Fe3 Fe4 140.8(2) . . ?
Fe2 Fe3 Fe4 59.94(12) . . ?
Fe1 Fe3 Fe4 59.59(12) . . ?
S2 Fe4 S3 105.3(2) . . ?
S2 Fe4 S1 104.6(2) . . ?
S3 Fe4 S1 104.9(2) . . ?
S2 Fe4 P1 118.6(3) . . ?
S3 Fe4 P1 111.5(2) . . ?
S1 Fe4 P1 110.9(3) . . ?
S2 Fe4 Fe1 54.68(18) . . ?
S3 Fe4 Fe1 53.14(16) . . ?
S1 Fe4 Fe1 100.88(19) . . ?
P1 Fe4 Fe1 147.8(2) . . ?
S2 Fe4 Fe2 54.63(18) . . ?
S3 Fe4 Fe2 101.04(19) . . ?
S1 Fe4 Fe2 52.57(16) . . ?
P1 Fe4 Fe2 146.9(2) . . ?
Fe1 Fe4 Fe2 60.11(11) . . ?
S2 Fe4 Fe3 102.0(2) . . ?
S3 Fe4 Fe3 53.78(17) . . ?
S1 Fe4 Fe3 53.32(18) . . ?
P1 Fe4 Fe3 139.4(2) . . ?
Fe1 Fe4 Fe3 59.60(12) . . ?
Fe2 Fe4 Fe3 59.15(12) . . ?
Fe2 S1 Fe3 72.4(2) . . ?
Fe2 S1 Fe4 72.8(2) . . ?
Fe3 S1 Fe4 72.80(18) . . ?
Fe4 S2 Fe1 72.6(2) . . ?
Fe4 S2 Fe2 72.8(2) . . ?
Fe1 S2 Fe2 71.8(2) . . ?
Fe1 S3 Fe4 72.90(19) . . ?
Fe1 S3 Fe3 72.53(19) . . ?
Fe4 S3 Fe3 73.11(18) . . ?
Fe3 S4 Fe2 72.4(2) . . ?
Fe3 S4 Fe1 72.28(19) . . ?
Fe2 S4 Fe1 71.50(19) . . ?
C28 S5 Fe1 111.0(8) . . ?
C7B P1 C4A 103(3) . . ?
C7B P1 C4B 73(3) . . ?
C4A P1 C4B 30(2) . . ?
C7B P1 C1 113.9(18) . . ?
C4A P1 C1 98.2(15) . . ?
C4B P1 C1 114(2) . . ?
C7B P1 C7A 23(2) . . ?
C4A P1 C7A 124(2) . . ?
C4B P1 C7A 96(3) . . ?
C1 P1 C7A 100.4(14) . . ?
C7B P1 Fe4 117.4(18) . . ?
C4A P1 Fe4 109.8(11) . . ?
C4B P1 Fe4 120.1(17) . . ?
C1 P1 Fe4 112.5(9) . . ?
C7A P1 Fe4 110.4(12) . . ?
C10 P2 C16 105.3(12) . . ?
C10 P2 C13 106.2(12) . . ?
C16 P2 C13 101.4(13) . . ?
C10 P2 Fe3 116.1(9) . . ?
C16 P2 Fe3 112.1(9) . . ?
C13 P2 Fe3 114.3(9) . . ?
C22B P3 C25A 116(2) . . ?
C22B P3 C19A 65(3) . . ?
C25A P3 C19A 110(2) . . ?
C22B P3 C19B 86(3) . . ?
C25A P3 C19B 96(3) . . ?
C19A P3 C19B 22(2) . . ?
C22B P3 C25B 124(3) . . ?
C25A P3 C25B 9(3) . . ?
C19A P3 C25B 110(3) . . ?
C19B P3 C25B 93(3) . . ?
C22B P3 C22A 40(3) . . ?
C25A P3 C22A 99(2) . . ?
C19A P3 C22A 105(2) . . ?
C19B P3 C22A 126(3) . . ?
C25B P3 C22A 108(2) . . ?
C22B P3 Fe2 118.7(18) . . ?
C25A P3 Fe2 119(2) . . ?
C19A P3 Fe2 115.3(14) . . ?
C19B P3 Fe2 111(2) . . ?
C25B P3 Fe2 113(3) . . ?
C22A P3 Fe2 105.7(15) . . ?
C3B C1 C2A 97(5) . . ?
C3B C1 C2B 109(5) . . ?
C2A C1 C2B 13(5) . . ?
C3B C1 C3A 14(5) . . ?
C2A C1 C3A 110(4) . . ?
C2B C1 C3A 123(5) . . ?
C3B C1 P1 115(4) . . ?
C2A C1 P1 115(3) . . ?
C2B C1 P1 106(4) . . ?
C3A C1 P1 106(3) . . ?
C3B C1 H1 113.0 . . ?
C2A C1 H1 108.5 . . ?
C2B C1 H1 104.2 . . ?
C3A C1 H1 108.5 . . ?
P1 C1 H1 108.5 . . ?
C1 C2A H2M 109.5 . . ?
C1 C2A H2N 109.5 . . ?
H2M C2A H2N 109.5 . . ?
C1 C2A H2O 109.5 . . ?
H2M C2A H2O 109.5 . . ?
H2N C2A H2O 109.5 . . ?
C1 C3A H3M 109.5 . . ?
C1 C3A H3N 109.5 . . ?
H3M C3A H3N 109.5 . . ?
C1 C3A H3O 109.5 . . ?
H3M C3A H3O 109.5 . . ?
H3N C3A H3O 109.5 . . ?
C5A C4A C6A 116(4) . . ?
C5A C4A P1 114(3) . . ?
C6A C4A P1 107(3) . . ?
C5A C4A H4M 106.3 . . ?
C6A C4A H4M 106.3 . . ?
P1 C4A H4M 106.3 . . ?
C4A C5A H5M 109.5 . . ?
C4A C5A H5N 109.5 . . ?
H5M C5A H5N 109.5 . . ?
C4A C5A H5O 109.5 . . ?
H5M C5A H5O 109.5 . . ?
H5N C5A H5O 109.5 . . ?
C4A C6A H6M 109.5 . . ?
C4A C6A H6N 109.5 . . ?
H6M C6A H6N 109.5 . . ?
C4A C6A H6O 109.5 . . ?
H6M C6A H6O 109.5 . . ?
H6N C6A H6O 109.5 . . ?
C9A C7A C8A 121(4) . . ?
C9A C7A P1 111(3) . . ?
C8A C7A P1 118(3) . . ?
C9A C7A H7M 100.3 . . ?
C8A C7A H7M 100.3 . . ?
P1 C7A H7M 100.3 . . ?
C7A C8A H8M 109.5 . . ?
C7A C8A H8N 109.5 . . ?
H8M C8A H8N 109.5 . . ?
C7A C8A H8O 109.5 . . ?
H8M C8A H8O 109.5 . . ?
H8N C8A H8O 109.5 . . ?
C7A C9A H9M 109.5 . . ?
C7A C9A H9N 109.5 . . ?
H9M C9A H9N 109.5 . . ?
C7A C9A H9O 109.5 . . ?
H9M C9A H9O 109.5 . . ?
H9N C9A H9O 109.5 . . ?
C10 C11A H11M 109.5 . . ?
C10 C11A H11N 109.5 . . ?
H11M C11A H11N 109.5 . . ?
C10 C11A H11O 109.5 . . ?
H11M C11A H11O 109.5 . . ?
H11N C11A H11O 109.5 . . ?
C10 C12A H12M 109.5 . . ?
C10 C12A H12N 109.5 . . ?
H12M C12A H12N 109.5 . . ?
C10 C12A H12O 109.5 . . ?
H12M C12A H12O 109.5 . . ?
H12N C12A H12O 109.5 . . ?
C13 C14A H14M 109.5 . . ?
C13 C14A H14N 109.5 . . ?
H14M C14A H14N 109.5 . . ?
C13 C14A H14O 109.5 . . ?
H14M C14A H14O 109.5 . . ?
H14N C14A H14O 109.5 . . ?
C16 C17A H17M 109.5 . . ?
C16 C17A H17N 109.5 . . ?
H17M C17A H17N 109.5 . . ?
C16 C17A H17O 109.5 . . ?
H17M C17A H17O 109.5 . . ?
H17N C17A H17O 109.5 . . ?
C21A C19A C20A 107(5) . . ?
C21A C19A P3 115(3) . . ?
C20A C19A P3 112(5) . . ?
C21A C19A H19M 107.5 . . ?
C20A C19A H19M 107.5 . . ?
P3 C19A H19M 107.4 . . ?
C19A C20A H20M 109.5 . . ?
C19A C20A H20N 109.5 . . ?
H20M C20A H20N 109.5 . . ?
C19A C20A H200 109.4 . . ?
H20M C20A H200 109.5 . . ?
H20N C20A H200 109.5 . . ?
C19A C21A H21M 109.5 . . ?
C19A C21A H21N 109.4 . . ?
H21M C21A H21N 109.5 . . ?
C19A C21A H210 109.5 . . ?
H21M C21A H210 109.5 . . ?
H21N C21A H210 109.5 . . ?
C23A C22A C24A 114(5) . . ?
C23A C22A P3 113(4) . . ?
C24A C22A P3 115(3) . . ?
C23A C22A H22M 104.8 . . ?
C24A C22A H22M 104.7 . . ?
P3 C22A H22M 104.7 . . ?
C22A C23A H23M 109.5 . . ?
C22A C23A H23N 109.5 . . ?
H23M C23A H23N 109.5 . . ?
C22A C23A H230 109.5 . . ?
H23M C23A H230 109.5 . . ?
H23N C23A H230 109.5 . . ?
C22A C24A H24M 109.5 . . ?
C22A C24A H24N 109.5 . . ?
H24M C24A H24N 109.5 . . ?
C22A C24A H240 109.5 . . ?
H24M C24A H240 109.5 . . ?
H24N C24A H240 109.5 . . ?
C26A C25A C27A 86(3) . . ?
C26A C25A P3 119(5) . . ?
C27A C25A P3 108(4) . . ?
C26A C25A H25M 113.7 . . ?
C27A C25A H25M 113.7 . . ?
P3 C25A H25M 113.7 . . ?
C25A C26A H26M 109.5 . . ?
C25A C26A H26N 109.5 . . ?
H26M C26A H26N 109.5 . . ?
C25A C26A H260 109.5 . . ?
H26M C26A H260 109.5 . . ?
H26N C26A H260 109.5 . . ?
C25A C27A H27M 109.5 . . ?
C25A C27A H27N 109.5 . . ?
H27M C27A H27N 109.5 . . ?
C25A C27A H270 109.5 . . ?
H27M C27A H270 109.5 . . ?
H27N C27A H270 109.5 . . ?
C31 C32A H32M 109.5 . . ?
C31 C32A H32N 109.5 . . ?
H32M C32A H32N 109.5 . . ?
C31 C32A H32O 109.5 . . ?
H32M C32A H32O 109.5 . . ?
H32N C32A H32O 109.5 . . ?
C1 C2B H2P 109.5 . . ?
C1 C2B H2Q 109.5 . . ?
H2P C2B H2Q 109.5 . . ?
C1 C2B H2R 109.5 . . ?
H2P C2B H2R 109.5 . . ?
H2Q C2B H2R 109.5 . . ?
C1 C3B H3P 109.5 . . ?
C1 C3B H3Q 109.5 . . ?
H3P C3B H3Q 109.5 . . ?
C1 C3B H3R 109.5 . . ?
H3P C3B H3R 109.5 . . ?
H3Q C3B H3R 109.5 . . ?
C5B C4B C6B 87(5) . . ?
C5B C4B P1 103(5) . . ?
C6B C4B P1 118(5) . . ?
C5B C4B H4N 114.9 . . ?
C6B C4B H4N 114.9 . . ?
P1 C4B H4N 114.9 . . ?
C4B C5B H5P 109.5 . . ?
C4B C5B H5Q 109.5 . . ?
H5P C5B H5Q 109.5 . . ?
C4B C5B H5R 109.5 . . ?
H5P C5B H5R 109.5 . . ?
H5Q C5B H5R 109.5 . . ?
C4B C6B H6P 109.5 . . ?
C4B C6B H6Q 109.5 . . ?
H6P C6B H6Q 109.5 . . ?
C4B C6B H6R 109.5 . . ?
H6P C6B H6R 109.5 . . ?
H6Q C6B H6R 109.5 . . ?
C9B C7B C8B 118(6) . . ?
C9B C7B P1 123(4) . . ?
C8B C7B P1 117(4) . . ?
C9B C7B H7P 95.8 . . ?
C8B C7B H7P 95.8 . . ?
P1 C7B H7P 95.8 . . ?
C7B C8B H8P 109.5 . . ?
C7B C8B H8Q 109.5 . . ?
H8P C8B H8Q 109.5 . . ?
C7B C8B H8R 109.5 . . ?
H8P C8B H8R 109.5 . . ?
H8Q C8B H8R 109.5 . . ?
C7B C9B H9P 109.5 . . ?
C7B C9B H9Q 109.5 . . ?
H9P C9B H9Q 109.5 . . ?
C7B C9B H9R 109.5 . . ?
H9P C9B H9R 109.5 . . ?
H9Q C9B H9R 109.5 . . ?
C10 C11B H11P 109.5 . . ?
C10 C11B H11Q 109.5 . . ?
H11P C11B H11Q 109.5 . . ?
C10 C11B H11R 109.5 . . ?
H11P C11B H11R 109.5 . . ?
H11Q C11B H11R 109.5 . . ?
C10 C12B H12P 109.5 . . ?
C10 C12B H12Q 109.5 . . ?
H12P C12B H12Q 109.5 . . ?
C10 C12B H12R 109.5 . . ?
H12P C12B H12R 109.5 . . ?
H12Q C12B H12R 109.5 . . ?
C13 C14B H14P 109.5 . . ?
C13 C14B H14Q 109.5 . . ?
H14P C14B H14Q 109.5 . . ?
C13 C14B H14R 109.5 . . ?
H14P C14B H14R 109.5 . . ?
H14Q C14B H14R 109.5 . . ?
C16 C17B H17P 109.5 . . ?
C16 C17B H17Q 109.5 . . ?
H17P C17B H17Q 109.5 . . ?
C16 C17B H17R 109.5 . . ?
H17P C17B H17R 109.5 . . ?
H17Q C17B H17R 109.5 . . ?
C21B C19B C20B 119(6) . . ?
C21B C19B P3 115(6) . . ?
C20B C19B P3 126(5) . . ?
C21B C19B H19N 90.3 . . ?
C20B C19B H19N 90.3 . . ?
P3 C19B H19N 90.4 . . ?
C19B C20B H20P 109.6 . . ?
C19B C20B H20Q 109.2 . . ?
H20P C20B H20Q 109.5 . . ?
C19B C20B H20R 109.7 . . ?
H20P C20B H20R 109.5 . . ?
H20Q C20B H20R 109.5 . . ?
C19B C21B H21P 109.5 . . ?
C19B C21B H21Q 109.7 . . ?
H21P C21B H21Q 109.5 . . ?
C19B C21B H21R 109.2 . . ?
H21P C21B H21R 109.5 . . ?
H21Q C21B H21R 109.5 . . ?
C23B C22B C24B 105(6) . . ?
C23B C22B P3 121(5) . . ?
C24B C22B P3 108(5) . . ?
C23B C22B H22N 107.7 . . ?
C24B C22B H22N 107.7 . . ?
P3 C22B H22N 107.7 . . ?
C22B C23B H23P 109.5 . . ?
C22B C23B H23Q 109.5 . . ?
H23P C23B H23Q 109.5 . . ?
C22B C23B H23R 109.5 . . ?
H23P C23B H23R 109.5 . . ?
H23Q C23B H23R 109.5 . . ?
C22B C24B H24P 109.4 . . ?
C22B C24B H24Q 109.5 . . ?
H24P C24B H24Q 109.5 . . ?
C22B C24B H24R 109.5 . . ?
H24P C24B H24R 109.5 . . ?
H24Q C24B H24R 109.5 . . ?
C26B C25B C27B 140(6) . . ?
C26B C25B P3 98(5) . . ?
C27B C25B P3 109(6) . . ?
C26B C25B H25N 101.5 . . ?
C27B C25B H25N 101.5 . . ?
P3 C25B H25N 101.5 . . ?
C25B C26B H26P 109.5 . . ?
C25B C26B H26Q 109.5 . . ?
H26P C26B H26Q 109.5 . . ?
C25B C26B H26R 109.5 . . ?
H26P C26B H26R 109.5 . . ?
H26Q C26B H26R 109.5 . . ?
C25B C27B H27P 109.5 . . ?
C25B C27B H27Q 109.5 . . ?
H27P C27B H27Q 109.5 . . ?
C25B C27B H27R 109.5 . . ?
H27P C27B H27R 109.5 . . ?
H27Q C27B H27R 109.5 . . ?
C31 C32B H32P 109.5 . . ?
C31 C32B H32Q 109.5 . . ?
H32P C32B H32Q 109.5 . . ?
C31 C32B H32R 109.5 . . ?
H32P C32B H32R 109.5 . . ?
H32Q C32B H32R 109.5 . . ?
C11A C10 C12A 15(3) . . ?
C11A C10 C11B 109(4) . . ?
C12A C10 C11B 122(4) . . ?
C11A C10 C12B 89(4) . . ?
C12A C10 C12B 103(4) . . ?
C11B C10 C12B 22(4) . . ?
C11A C10 P2 114(3) . . ?
C12A C10 P2 112(3) . . ?
C11B C10 P2 108(3) . . ?
C12B C10 P2 111(3) . . ?
C11A C10 H10 122.8 . . ?
C12A C10 H10 122.8 . . ?
C11B C10 H10 53.6 . . ?
C12B C10 H10 70.8 . . ?
P2 C10 H10 122.8 . . ?
C14A C13 C14B 40(3) . . ?
C14A C13 C15 112(3) . . ?
C14B C13 C15 123(3) . . ?
C14A C13 P2 120(3) . . ?
C14B C13 P2 122(3) . . ?
C15 C13 P2 114.8(19) . . ?
C14A C13 H13 102.0 . . ?
C14B C13 H13 61.9 . . ?
C15 C13 H13 102.0 . . ?
P2 C13 H13 102.0 . . ?
C13 C15 H15A 109.5 . . ?
C13 C15 H15B 109.5 . . ?
H15A C15 H15B 109.5 . . ?
C13 C15 H15C 109.5 . . ?
H15A C15 H15C 109.5 . . ?
H15B C15 H15C 109.5 . . ?
C17A C16 C18 102(3) . . ?
C17A C16 C17B 19(3) . . ?
C18 C16 C17B 117(3) . . ?
C17A C16 P2 119(3) . . ?
C18 C16 P2 109.4(19) . . ?
C17B C16 P2 102(3) . . ?
C17A C16 H16 108.8 . . ?
C18 C16 H16 108.8 . . ?
C17B C16 H16 109.7 . . ?
P2 C16 H16 108.8 . . ?
C16 C18 H18A 109.5 . . ?
C16 C18 H18B 109.5 . . ?
H18A C18 H18B 109.5 . . ?
C16 C18 H18C 109.5 . . ?
H18A C18 H18C 109.5 . . ?
H18B C18 H18C 109.5 . . ?
C34 C28 C29 117(2) . . ?
C34 C28 S5 125.2(18) . . ?
C29 C28 S5 117.5(18) . . ?
C30 C29 C28 120(2) . . ?
C30 C29 H29A 120.0 . . ?
C28 C29 H29A 120.0 . . ?
C29 C30 C31 124(2) . . ?
C29 C30 H30A 117.9 . . ?
C31 C30 H30A 117.9 . . ?
C32A C31 C30 117(3) . . ?
C32A C31 C33 127(3) . . ?
C30 C31 C33 116(2) . . ?
C32A C31 C32B 18(3) . . ?
C30 C31 C32B 132(3) . . ?
C33 C31 C32B 111(3) . . ?
C34 C33 C31 119(2) . . ?
C34 C33 H33A 120.6 . . ?
C31 C33 H33A 120.6 . . ?
C28 C34 C33 124(2) . . ?
C28 C34 H34A 118.2 . . ?
C33 C34 H34A 118.2 . . ?

loop_
_geom_bond_atom_site_label_1
_geom_bond_atom_site_label_2
_geom_bond_distance
_geom_bond_site_symmetry_2
_geom_bond_publ_flag
Fe1 S3 2.220(6) . ?
Fe1 S5 2.233(6) . ?
Fe1 S2 2.268(7) . ?
Fe1 S4 2.291(6) . ?
Fe1 Fe4 2.652(4) . ?
Fe1 Fe3 2.652(4) . ?
Fe1 Fe2 2.660(4) . ?
Fe2 S1 2.211(6) . ?
Fe2 S4 2.262(7) . ?
Fe2 S2 2.270(7) . ?
Fe2 P3 2.333(7) . ?
Fe2 Fe3 2.637(4) . ?
Fe2 Fe4 2.659(4) . ?
Fe3 S4 2.204(6) . ?
Fe3 S1 2.254(6) . ?
Fe3 S3 2.263(6) . ?
Fe3 P2 2.337(7) . ?
Fe3 Fe4 2.685(4) . ?
Fe4 S2 2.212(7) . ?
Fe4 S3 2.244(6) . ?
Fe4 S1 2.270(6) . ?
Fe4 P1 2.332(7) . ?
S5 C28 1.76(2) . ?
P1 C7B 1.81(6) . ?
P1 C4A 1.83(5) . ?
P1 C4B 1.83(7) . ?
P1 C1 1.83(3) . ?
P1 C7A 1.89(5) . ?
P2 C10 1.78(3) . ?
P2 C16 1.83(3) . ?
P2 C13 1.83(3) . ?
P3 C22B 1.72(7) . ?
P3 C25A 1.76(7) . ?
P3 C19A 1.84(4) . ?
P3 C19B 1.85(4) . ?
P3 C25B 1.91(10) . ?
P3 C22A 1.92(5) . ?
C1 C3B 1.47(3) . ?
C1 C2A 1.47(3) . ?
C1 C2B 1.47(3) . ?
C1 C3A 1.47(3) . ?
C1 H1 1.0000 . ?
C2A H2M 0.9800 . ?
C2A H2N 0.9800 . ?
C2A H2O 0.9800 . ?
C3A H3M 0.9800 . ?
C3A H3N 0.9800 . ?
C3A H3O 0.9800 . ?
C4A C5A 1.58(3) . ?
C4A C6A 1.59(3) . ?
C4A H4M 1.0000 . ?
C5A H5M 0.9800 . ?
C5A H5N 0.9800 . ?
C5A H5O 0.9800 . ?
C6A H6M 0.9800 . ?
C6A H6N 0.9800 . ?
C6A H6O 0.9800 . ?
C7A C9A 1.43(3) . ?
C7A C8A 1.44(3) . ?
C7A H7M 1.0000 . ?
C8A H8M 0.9800 . ?
C8A H8N 0.9800 . ?
C8A H8O 0.9800 . ?
C9A H9M 0.9800 . ?
C9A H9N 0.9800 . ?
C9A H9O 0.9800 . ?
C11A C10 1.54(2) . ?
C11A H11M 0.9800 . ?
C11A H11N 0.9800 . ?
C11A H11O 0.9800 . ?
C12A C10 1.54(2) . ?
C12A H12M 0.9800 . ?
C12A H12N 0.9800 . ?
C12A H12O 0.9800 . ?
C14A C13 1.34(5) . ?
C14A H14M 0.9800 . ?
C14A H14N 0.9800 . ?
C14A H14O 0.9800 . ?
C17A C16 1.45(6) . ?
C17A H17M 0.9800 . ?
C17A H17N 0.9800 . ?
C17A H17O 0.9800 . ?
C19A C21A 1.49(4) . ?
C19A C20A 1.49(3) . ?
C19A H19M 1.0000 . ?
C20A H20M 0.9800 . ?
C20A H20N 0.9800 . ?
C20A H200 0.9800 . ?
C21A H21M 0.9800 . ?
C21A H21N 0.9800 . ?
C21A H210 0.9800 . ?
C22A C23A 1.35(7) . ?
C22A C24A 1.56(7) . ?
C22A H22M 1.0000 . ?
C23A H23M 0.9800 . ?
C23A H23N 0.9800 . ?
C23A H230 0.9800 . ?
C24A H24M 0.9800 . ?
C24A H24N 0.9800 . ?
C24A H240 0.9800 . ?
C25A C26A 1.54(2) . ?
C25A C27A 1.54(2) . ?
C25A H25M 1.0000 . ?
C26A H26M 0.9800 . ?
C26A H26N 0.9800 . ?
C26A H260 0.9800 . ?
C27A H27M 0.9800 . ?
C27A H27N 0.9800 . ?
C27A H270 0.9800 . ?
C32A C31 1.36(6) . ?
C32A H32M 0.9800 . ?
C32A H32N 0.9800 . ?
C32A H32O 0.9800 . ?
C2B H2P 0.9800 . ?
C2B H2Q 0.9800 . ?
C2B H2R 0.9800 . ?
C3B H3P 0.9800 . ?
C3B H3Q 0.9800 . ?
C3B H3R 0.9800 . ?
C4B C5B 1.58(3) . ?
C4B C6B 1.58(3) . ?
C4B H4N 1.0000 . ?
C5B H5P 0.9800 . ?
C5B H5Q 0.9800 . ?
C5B H5R 0.9800 . ?
C6B H6P 0.9800 . ?
C6B H6Q 0.9800 . ?
C6B H6R 0.9800 . ?
C7B C9B 1.43(3) . ?
C7B C8B 1.44(3) . ?
C7B H7P 1.0000 . ?
C8B H8P 0.9800 . ?
C8B H8Q 0.9800 . ?
C8B H8R 0.9800 . ?
C9B H9P 0.9800 . ?
C9B H9Q 0.9800 . ?
C9B H9R 0.9800 . ?
C11B C10 1.54(2) . ?
C11B H11P 0.9800 . ?
C11B H11Q 0.9800 . ?
C11B H11R 0.9800 . ?
C12B C10 1.54(2) . ?
C12B H12P 0.9800 . ?
C12B H12Q 0.9800 . ?
C12B H12R 0.9800 . ?
C14B C13 1.39(7) . ?
C14B H14P 0.9800 . ?
C14B H14Q 0.9800 . ?
C14B H14R 0.9800 . ?
C17B C16 1.66(7) . ?
C17B H17P 0.9800 . ?
C17B H17Q 0.9800 . ?
C17B H17R 0.9800 . ?
C19B C21B 1.49(4) . ?
C19B C20B 1.49(4) . ?
C19B H19N 1.0000 . ?
C20B H20P 0.9800 . ?
C20B H20Q 0.9800 . ?
C20B H20R 0.9800 . ?
C21B H21P 0.9800 . ?
C21B H21Q 0.9800 . ?
C21B H21R 0.9800 . ?
C22B C23B 1.48(7) . ?
C22B C24B 1.49(7) . ?
C22B H22N 1.0000 . ?
C23B H23P 0.9800 . ?
C23B H23Q 0.9800 . ?
C23B H23R 0.9800 . ?
C24B H24P 0.9800 . ?
C24B H24Q 0.9800 . ?
C24B H24R 0.9800 . ?
C25B C26B 1.54(2) . ?
C25B C27B 1.54(2) . ?
C25B H25N 1.0000 . ?
C26B H26P 0.9800 . ?
C26B H26Q 0.9800 . ?
C26B H26R 0.9800 . ?
C27B H27P 0.9800 . ?
C27B H27Q 0.9800 . ?
C27B H27R 0.9800 . ?
C32B C31 1.67(7) . ?
C32B H32P 0.9800 . ?
C32B H32Q 0.9800 . ?
C32B H32R 0.9800 . ?
C10 H10 1.0000 . ?
C13 C15 1.53(4) . ?
C13 H13 1.0000 . ?
C15 H15A 0.9800 . ?
C15 H15B 0.9800 . ?
C15 H15C 0.9800 . ?
C16 C18 1.52(4) . ?
C16 H16 1.0000 . ?
C18 H18A 0.9800 . ?
C18 H18B 0.9800 . ?
C18 H18C 0.9800 . ?
C28 C34 1.36(3) . ?
C28 C29 1.37(3) . ?
C29 C30 1.33(3) . ?
C29 H29A 0.9500 . ?
C30 C31 1.39(3) . ?
C30 H30A 0.9500 . ?
C31 C33 1.39(3) . ?
C33 C34 1.38(3) . ?
C33 H33A 0.9500 . ?
C34 H34A 0.9500 . ?

loop_
_geom_torsion_atom_site_label_1
_geom_torsion_atom_site_label_2
_geom_torsion_atom_site_label_3
_geom_torsion_atom_site_label_4
_geom_torsion
_geom_torsion_site_symmetry_1
_geom_torsion_site_symmetry_2
_geom_torsion_site_symmetry_3
_geom_torsion_site_symmetry_4
_geom_torsion_publ_flag
S3 Fe1 Fe2 S1 0.0(3) . . . . ?
S5 Fe1 Fe2 S1 178.8(5) . . . . ?
S2 Fe1 Fe2 S1 99.3(3) . . . . ?
S4 Fe1 Fe2 S1 -99.3(3) . . . . ?
Fe4 Fe1 Fe2 S1 35.8(2) . . . . ?
Fe3 Fe1 Fe2 S1 -35.9(2) . . . . ?
S3 Fe1 Fe2 S4 99.4(3) . . . . ?
S5 Fe1 Fe2 S4 -81.9(5) . . . . ?
S2 Fe1 Fe2 S4 -161.4(3) . . . . ?
Fe4 Fe1 Fe2 S4 135.1(2) . . . . ?
Fe3 Fe1 Fe2 S4 63.4(2) . . . . ?
S3 Fe1 Fe2 S2 -99.2(3) . . . . ?
S5 Fe1 Fe2 S2 79.5(5) . . . . ?
S4 Fe1 Fe2 S2 161.4(3) . . . . ?
Fe4 Fe1 Fe2 S2 -63.5(2) . . . . ?
Fe3 Fe1 Fe2 S2 -135.2(2) . . . . ?
S3 Fe1 Fe2 P3 -175.0(4) . . . . ?
S5 Fe1 Fe2 P3 3.8(7) . . . . ?
S2 Fe1 Fe2 P3 -75.7(5) . . . . ?
S4 Fe1 Fe2 P3 85.7(4) . . . . ?
Fe4 Fe1 Fe2 P3 -139.2(4) . . . . ?
Fe3 Fe1 Fe2 P3 149.1(4) . . . . ?
S3 Fe1 Fe2 Fe3 35.96(19) . . . . ?
S5 Fe1 Fe2 Fe3 -145.3(5) . . . . ?
S2 Fe1 Fe2 Fe3 135.2(2) . . . . ?
S4 Fe1 Fe2 Fe3 -63.4(2) . . . . ?
Fe4 Fe1 Fe2 Fe3 71.69(12) . . . . ?
S3 Fe1 Fe2 Fe4 -35.72(19) . . . . ?
S5 Fe1 Fe2 Fe4 143.0(5) . . . . ?
S2 Fe1 Fe2 Fe4 63.5(2) . . . . ?
S4 Fe1 Fe2 Fe4 -135.1(2) . . . . ?
Fe3 Fe1 Fe2 Fe4 -71.69(12) . . . . ?
S1 Fe2 Fe3 S4 -158.2(3) . . . . ?
S2 Fe2 Fe3 S4 102.2(2) . . . . ?
P3 Fe2 Fe3 S4 -78.6(4) . . . . ?
Fe4 Fe2 Fe3 S4 136.4(2) . . . . ?
Fe1 Fe2 Fe3 S4 66.5(2) . . . . ?
S4 Fe2 Fe3 S1 158.2(3) . . . . ?
S2 Fe2 Fe3 S1 -99.6(3) . . . . ?
P3 Fe2 Fe3 S1 79.6(4) . . . . ?
Fe4 Fe2 Fe3 S1 -65.4(2) . . . . ?
Fe1 Fe2 Fe3 S1 -135.3(2) . . . . ?
S1 Fe2 Fe3 S3 100.2(3) . . . . ?
S4 Fe2 Fe3 S3 -101.6(3) . . . . ?
S2 Fe2 Fe3 S3 0.6(2) . . . . ?
P3 Fe2 Fe3 S3 179.8(4) . . . . ?
Fe4 Fe2 Fe3 S3 34.80(17) . . . . ?
Fe1 Fe2 Fe3 S3 -35.10(17) . . . . ?
S1 Fe2 Fe3 P2 -75.1(5) . . . . ?
S4 Fe2 Fe3 P2 83.2(5) . . . . ?
S2 Fe2 Fe3 P2 -174.7(4) . . . . ?
P3 Fe2 Fe3 P2 4.6(6) . . . . ?
Fe4 Fe2 Fe3 P2 -140.4(4) . . . . ?
Fe1 Fe2 Fe3 P2 149.7(4) . . . . ?
S1 Fe2 Fe3 Fe1 135.3(2) . . . . ?
S4 Fe2 Fe3 Fe1 -66.5(2) . . . . ?
S2 Fe2 Fe3 Fe1 35.67(19) . . . . ?
P3 Fe2 Fe3 Fe1 -145.1(4) . . . . ?
Fe4 Fe2 Fe3 Fe1 69.90(13) . . . . ?
S1 Fe2 Fe3 Fe4 65.4(2) . . . . ?
S4 Fe2 Fe3 Fe4 -136.4(2) . . . . ?
S2 Fe2 Fe3 Fe4 -34.23(19) . . . . ?
P3 Fe2 Fe3 Fe4 145.0(4) . . . . ?
Fe1 Fe2 Fe3 Fe4 -69.90(13) . . . . ?
S3 Fe1 Fe3 S4 159.3(3) . . . . ?
S5 Fe1 Fe3 S4 85.6(4) . . . . ?
S2 Fe1 Fe3 S4 -101.3(2) . . . . ?
Fe4 Fe1 Fe3 S4 -136.1(2) . . . . ?
Fe2 Fe1 Fe3 S4 -65.6(2) . . . . ?
S3 Fe1 Fe3 S1 -100.1(3) . . . . ?
S5 Fe1 Fe3 S1 -173.8(3) . . . . ?
S2 Fe1 Fe3 S1 -0.7(2) . . . . ?
S4 Fe1 Fe3 S1 100.6(3) . . . . ?
Fe4 Fe1 Fe3 S1 -35.47(18) . . . . ?
Fe2 Fe1 Fe3 S1 35.00(18) . . . . ?
S5 Fe1 Fe3 S3 -73.7(4) . . . . ?
S2 Fe1 Fe3 S3 99.4(3) . . . . ?
S4 Fe1 Fe3 S3 -159.3(3) . . . . ?
Fe4 Fe1 Fe3 S3 64.6(2) . . . . ?
Fe2 Fe1 Fe3 S3 135.1(2) . . . . ?
S3 Fe1 Fe3 P2 71.7(4) . . . . ?
S5 Fe1 Fe3 P2 -2.1(6) . . . . ?
S2 Fe1 Fe3 P2 171.1(4) . . . . ?
S4 Fe1 Fe3 P2 -87.7(4) . . . . ?
Fe4 Fe1 Fe3 P2 136.2(4) . . . . ?
Fe2 Fe1 Fe3 P2 -153.3(4) . . . . ?
S3 Fe1 Fe3 Fe2 -135.1(2) . . . . ?
S5 Fe1 Fe3 Fe2 151.2(4) . . . . ?
S2 Fe1 Fe3 Fe2 -35.65(19) . . . . ?
S4 Fe1 Fe3 Fe2 65.6(2) . . . . ?
Fe4 Fe1 Fe3 Fe2 -70.47(13) . . . . ?
S3 Fe1 Fe3 Fe4 -64.6(2) . . . . ?
S5 Fe1 Fe3 Fe4 -138.3(4) . . . . ?
S2 Fe1 Fe3 Fe4 34.81(19) . . . . ?
S4 Fe1 Fe3 Fe4 136.1(2) . . . . ?
Fe2 Fe1 Fe3 Fe4 70.47(13) . . . . ?
S3 Fe1 Fe4 S2 -159.3(3) . . . . ?
S5 Fe1 Fe4 S2 -84.8(4) . . . . ?
S4 Fe1 Fe4 S2 101.2(2) . . . . ?
Fe3 Fe1 Fe4 S2 135.3(2) . . . . ?
Fe2 Fe1 Fe4 S2 65.7(2) . . . . ?
S5 Fe1 Fe4 S3 74.5(4) . . . . ?
S2 Fe1 Fe4 S3 159.3(3) . . . . ?
S4 Fe1 Fe4 S3 -99.5(3) . . . . ?
Fe3 Fe1 Fe4 S3 -65.4(2) . . . . ?
Fe2 Fe1 Fe4 S3 -135.0(2) . . . . ?
S3 Fe1 Fe4 S1 100.5(3) . . . . ?
S5 Fe1 Fe4 S1 175.0(3) . . . . ?
S2 Fe1 Fe4 S1 -100.2(3) . . . . ?
S4 Fe1 Fe4 S1 1.0(2) . . . . ?
Fe3 Fe1 Fe4 S1 35.11(17) . . . . ?
Fe2 Fe1 Fe4 S1 -34.49(18) . . . . ?
S3 Fe1 Fe4 P1 -70.7(4) . . . . ?
S5 Fe1 Fe4 P1 3.9(6) . . . . ?
S2 Fe1 Fe4 P1 88.6(4) . . . . ?
S4 Fe1 Fe4 P1 -170.1(4) . . . . ?
Fe3 Fe1 Fe4 P1 -136.0(4) . . . . ?
Fe2 Fe1 Fe4 P1 154.4(4) . . . . ?
S3 Fe1 Fe4 Fe2 135.0(2) . . . . ?
S5 Fe1 Fe4 Fe2 -150.5(4) . . . . ?
S2 Fe1 Fe4 Fe2 -65.7(2) . . . . ?
S4 Fe1 Fe4 Fe2 35.51(18) . . . . ?
Fe3 Fe1 Fe4 Fe2 69.60(13) . . . . ?
S3 Fe1 Fe4 Fe3 65.4(2) . . . . ?
S5 Fe1 Fe4 Fe3 139.9(3) . . . . ?
S2 Fe1 Fe4 Fe3 -135.3(2) . . . . ?
S4 Fe1 Fe4 Fe3 -34.09(19) . . . . ?
Fe2 Fe1 Fe4 Fe3 -69.60(13) . . . . ?
S1 Fe2 Fe4 S2 158.6(3) . . . . ?
S4 Fe2 Fe4 S2 -101.9(2) . . . . ?
P3 Fe2 Fe4 S2 74.3(4) . . . . ?
Fe3 Fe2 Fe4 S2 -136.1(2) . . . . ?
Fe1 Fe2 Fe4 S2 -65.8(2) . . . . ?
S1 Fe2 Fe4 S3 -100.4(3) . . . . ?
S4 Fe2 Fe4 S3 -0.9(3) . . . . ?
S2 Fe2 Fe4 S3 101.0(3) . . . . ?
P3 Fe2 Fe4 S3 175.3(4) . . . . ?
Fe3 Fe2 Fe4 S3 -35.13(17) . . . . ?
Fe1 Fe2 Fe4 S3 35.20(18) . . . . ?
S4 Fe2 Fe4 S1 99.4(3) . . . . ?
S2 Fe2 Fe4 S1 -158.6(3) . . . . ?
P3 Fe2 Fe4 S1 -84.4(4) . . . . ?
Fe3 Fe2 Fe4 S1 65.2(2) . . . . ?
Fe1 Fe2 Fe4 S1 135.6(2) . . . . ?
S1 Fe2 Fe4 P1 69.4(5) . . . . ?
S4 Fe2 Fe4 P1 168.9(4) . . . . ?
S2 Fe2 Fe4 P1 -89.2(5) . . . . ?
P3 Fe2 Fe4 P1 -14.9(6) . . . . ?
Fe3 Fe2 Fe4 P1 134.7(4) . . . . ?
Fe1 Fe2 Fe4 P1 -155.0(4) . . . . ?
S1 Fe2 Fe4 Fe1 -135.6(2) . . . . ?
S4 Fe2 Fe4 Fe1 -36.14(19) . . . . ?
S2 Fe2 Fe4 Fe1 65.8(2) . . . . ?
P3 Fe2 Fe4 Fe1 140.1(4) . . . . ?
Fe3 Fe2 Fe4 Fe1 -70.33(13) . . . . ?
S1 Fe2 Fe4 Fe3 -65.2(2) . . . . ?
S4 Fe2 Fe4 Fe3 34.19(19) . . . . ?
S2 Fe2 Fe4 Fe3 136.1(2) . . . . ?
P3 Fe2 Fe4 Fe3 -149.6(4) . . . . ?
Fe1 Fe2 Fe4 Fe3 70.33(13) . . . . ?
S4 Fe3 Fe4 S2 -0.1(3) . . . . ?
S1 Fe3 Fe4 S2 99.3(3) . . . . ?
S3 Fe3 Fe4 S2 -100.3(3) . . . . ?
P2 Fe3 Fe4 S2 -176.3(4) . . . . ?
Fe2 Fe3 Fe4 S2 35.3(2) . . . . ?
Fe1 Fe3 Fe4 S2 -35.9(2) . . . . ?
S4 Fe3 Fe4 S3 100.2(3) . . . . ?
S1 Fe3 Fe4 S3 -160.4(3) . . . . ?
P2 Fe3 Fe4 S3 -76.0(4) . . . . ?
Fe2 Fe3 Fe4 S3 135.6(2) . . . . ?
Fe1 Fe3 Fe4 S3 64.38(19) . . . . ?
S4 Fe3 Fe4 S1 -99.4(3) . . . . ?
S3 Fe3 Fe4 S1 160.4(3) . . . . ?
P2 Fe3 Fe4 S1 84.4(4) . . . . ?
Fe2 Fe3 Fe4 S1 -64.04(19) . . . . ?
Fe1 Fe3 Fe4 S1 -135.2(2) . . . . ?
S4 Fe3 Fe4 P1 -178.7(3) . . . . ?
S1 Fe3 Fe4 P1 -79.4(4) . . . . ?
S3 Fe3 Fe4 P1 81.0(4) . . . . ?
P2 Fe3 Fe4 P1 5.0(6) . . . . ?
Fe2 Fe3 Fe4 P1 -143.4(4) . . . . ?
Fe1 Fe3 Fe4 P1 145.4(4) . . . . ?
S4 Fe3 Fe4 Fe1 35.85(19) . . . . ?
S1 Fe3 Fe4 Fe1 135.2(2) . . . . ?
S3 Fe3 Fe4 Fe1 -64.38(19) . . . . ?
P2 Fe3 Fe4 Fe1 -140.4(4) . . . . ?
Fe2 Fe3 Fe4 Fe1 71.19(11) . . . . ?
S4 Fe3 Fe4 Fe2 -35.34(19) . . . . ?
S1 Fe3 Fe4 Fe2 64.04(19) . . . . ?
S3 Fe3 Fe4 Fe2 -135.6(2) . . . . ?
P2 Fe3 Fe4 Fe2 148.5(4) . . . . ?
Fe1 Fe3 Fe4 Fe2 -71.19(11) . . . . ?
S4 Fe2 S1 Fe3 -17.8(2) . . . . ?
S2 Fe2 S1 Fe3 94.3(2) . . . . ?
P3 Fe2 S1 Fe3 -144.6(3) . . . . ?
Fe4 Fe2 S1 Fe3 76.90(16) . . . . ?
Fe1 Fe2 S1 Fe3 38.63(19) . . . . ?
S4 Fe2 S1 Fe4 -94.7(2) . . . . ?
S2 Fe2 S1 Fe4 17.4(2) . . . . ?
P3 Fe2 S1 Fe4 138.5(3) . . . . ?
Fe3 Fe2 S1 Fe4 -76.90(16) . . . . ?
Fe1 Fe2 S1 Fe4 -38.27(19) . . . . ?
S4 Fe3 S1 Fe2 18.3(2) . . . . ?
S3 Fe3 S1 Fe2 -93.0(2) . . . . ?
P2 Fe3 S1 Fe2 146.7(2) . . . . ?
Fe1 Fe3 S1 Fe2 -38.61(18) . . . . ?
Fe4 Fe3 S1 Fe2 -76.89(18) . . . . ?
S4 Fe3 S1 Fe4 95.2(2) . . . . ?
S3 Fe3 S1 Fe4 -16.1(2) . . . . ?
P2 Fe3 S1 Fe4 -136.4(3) . . . . ?
Fe2 Fe3 S1 Fe4 76.89(18) . . . . ?
Fe1 Fe3 S1 Fe4 38.28(16) . . . . ?
S2 Fe4 S1 Fe2 -17.9(2) . . . . ?
S3 Fe4 S1 Fe2 92.7(2) . . . . ?
P1 Fe4 S1 Fe2 -146.8(2) . . . . ?
Fe1 Fe4 S1 Fe2 38.18(18) . . . . ?
Fe3 Fe4 S1 Fe2 76.40(18) . . . . ?
S2 Fe4 S1 Fe3 -94.3(2) . . . . ?
S3 Fe4 S1 Fe3 16.3(2) . . . . ?
P1 Fe4 S1 Fe3 136.8(2) . . . . ?
Fe1 Fe4 S1 Fe3 -38.21(17) . . . . ?
Fe2 Fe4 S1 Fe3 -76.40(18) . . . . ?
S3 Fe4 S2 Fe1 -17.1(2) . . . . ?
S1 Fe4 S2 Fe1 93.2(2) . . . . ?
P1 Fe4 S2 Fe1 -142.7(3) . . . . ?
Fe2 Fe4 S2 Fe1 75.76(17) . . . . ?
Fe3 Fe4 S2 Fe1 38.30(19) . . . . ?
S3 Fe4 S2 Fe2 -92.8(2) . . . . ?
S1 Fe4 S2 Fe2 17.4(2) . . . . ?
P1 Fe4 S2 Fe2 141.6(3) . . . . ?
Fe1 Fe4 S2 Fe2 -75.76(17) . . . . ?
Fe3 Fe4 S2 Fe2 -37.45(19) . . . . ?
S3 Fe1 S2 Fe4 17.2(2) . . . . ?
S5 Fe1 S2 Fe4 136.6(2) . . . . ?
S4 Fe1 S2 Fe4 -92.6(2) . . . . ?
Fe3 Fe1 S2 Fe4 -38.77(19) . . . . ?
Fe2 Fe1 S2 Fe4 -77.07(18) . . . . ?
S3 Fe1 S2 Fe2 94.2(2) . . . . ?
S5 Fe1 S2 Fe2 -146.3(2) . . . . ?
S4 Fe1 S2 Fe2 -15.5(2) . . . . ?
Fe4 Fe1 S2 Fe2 77.07(18) . . . . ?
Fe3 Fe1 S2 Fe2 38.30(17) . . . . ?
S1 Fe2 S2 Fe4 -17.9(2) . . . . ?
S4 Fe2 S2 Fe4 92.6(2) . . . . ?
P3 Fe2 S2 Fe4 -141.3(2) . . . . ?
Fe3 Fe2 S2 Fe4 38.22(19) . . . . ?
Fe1 Fe2 S2 Fe4 76.83(18) . . . . ?
S1 Fe2 S2 Fe1 -94.7(2) . . . . ?
S4 Fe2 S2 Fe1 15.8(2) . . . . ?
P3 Fe2 S2 Fe1 141.8(2) . . . . ?
Fe3 Fe2 S2 Fe1 -38.61(18) . . . . ?
Fe4 Fe2 S2 Fe1 -76.83(18) . . . . ?
S5 Fe1 S3 Fe4 -140.6(2) . . . . ?
S2 Fe1 S3 Fe4 -16.9(2) . . . . ?
S4 Fe1 S3 Fe4 93.9(2) . . . . ?
Fe3 Fe1 S3 Fe4 77.18(16) . . . . ?
Fe2 Fe1 S3 Fe4 38.74(19) . . . . ?
S5 Fe1 S3 Fe3 142.2(2) . . . . ?
S2 Fe1 S3 Fe3 -94.1(2) . . . . ?
S4 Fe1 S3 Fe3 16.8(2) . . . . ?
Fe4 Fe1 S3 Fe3 -77.18(16) . . . . ?
Fe2 Fe1 S3 Fe3 -38.45(18) . . . . ?
S2 Fe4 S3 Fe1 17.4(2) . . . . ?
S1 Fe4 S3 Fe1 -92.6(2) . . . . ?
P1 Fe4 S3 Fe1 147.3(3) . . . . ?
Fe2 Fe4 S3 Fe1 -38.66(18) . . . . ?
Fe3 Fe4 S3 Fe1 -76.41(17) . . . . ?
S2 Fe4 S3 Fe3 93.8(2) . . . . ?
S1 Fe4 S3 Fe3 -16.2(2) . . . . ?
P1 Fe4 S3 Fe3 -136.3(3) . . . . ?
Fe1 Fe4 S3 Fe3 76.41(17) . . . . ?
Fe2 Fe4 S3 Fe3 37.76(17) . . . . ?
S4 Fe3 S3 Fe1 -17.6(2) . . . . ?
S1 Fe3 S3 Fe1 93.2(2) . . . . ?
P2 Fe3 S3 Fe1 -143.9(2) . . . . ?
Fe2 Fe3 S3 Fe1 38.76(17) . . . . ?
Fe4 Fe3 S3 Fe1 76.90(18) . . . . ?
S4 Fe3 S3 Fe4 -94.5(2) . . . . ?
S1 Fe3 S3 Fe4 16.3(2) . . . . ?
P2 Fe3 S3 Fe4 139.2(2) . . . . ?
Fe2 Fe3 S3 Fe4 -38.14(17) . . . . ?
Fe1 Fe3 S3 Fe4 -76.90(18) . . . . ?
S1 Fe3 S4 Fe2 -17.9(2) . . . . ?
S3 Fe3 S4 Fe2 92.7(2) . . . . ?
P2 Fe3 S4 Fe2 -144.9(3) . . . . ?
Fe1 Fe3 S4 Fe2 75.64(17) . . . . ?
Fe4 Fe3 S4 Fe2 37.77(19) . . . . ?
S1 Fe3 S4 Fe1 -93.5(2) . . . . ?
S3 Fe3 S4 Fe1 17.0(2) . . . . ?
P2 Fe3 S4 Fe1 139.5(3) . . . . ?
Fe2 Fe3 S4 Fe1 -75.64(17) . . . . ?
Fe4 Fe3 S4 Fe1 -37.86(19) . . . . ?
S1 Fe2 S4 Fe3 18.2(2) . . . . ?
S2 Fe2 S4 Fe3 -92.3(2) . . . . ?
P3 Fe2 S4 Fe3 144.5(2) . . . . ?
Fe4 Fe2 S4 Fe3 -38.06(19) . . . . ?
Fe1 Fe2 S4 Fe3 -76.68(17) . . . . ?
S1 Fe2 S4 Fe1 94.9(2) . . . . ?
S2 Fe2 S4 Fe1 -15.7(2) . . . . ?
P3 Fe2 S4 Fe1 -138.8(2) . . . . ?
Fe3 Fe2 S4 Fe1 76.68(17) . . . . ?
Fe4 Fe2 S4 Fe1 38.62(18) . . . . ?
S3 Fe1 S4 Fe3 -17.3(2) . . . . ?
S5 Fe1 S4 Fe3 -137.6(2) . . . . ?
S2 Fe1 S4 Fe3 92.4(2) . . . . ?
Fe4 Fe1 S4 Fe3 38.17(19) . . . . ?
Fe2 Fe1 S4 Fe3 76.81(18) . . . . ?
S3 Fe1 S4 Fe2 -94.1(2) . . . . ?
S5 Fe1 S4 Fe2 145.5(2) . . . . ?
S2 Fe1 S4 Fe2 15.6(2) . . . . ?
Fe4 Fe1 S4 Fe2 -38.64(17) . . . . ?
Fe3 Fe1 S4 Fe2 -76.81(18) . . . . ?
S3 Fe1 S5 C28 -175.7(9) . . . . ?
S2 Fe1 S5 C28 67.5(9) . . . . ?
S4 Fe1 S5 C28 -57.8(9) . . . . ?
Fe4 Fe1 S5 C28 128.8(9) . . . . ?
Fe3 Fe1 S5 C28 -120.0(9) . . . . ?
Fe2 Fe1 S5 C28 5.6(11) . . . . ?
S2 Fe4 P1 C7B 170(3) . . . . ?
S3 Fe4 P1 C7B 47(3) . . . . ?
S1 Fe4 P1 C7B -69(3) . . . . ?
Fe1 Fe4 P1 C7B 102(3) . . . . ?
Fe2 Fe4 P1 C7B -122(3) . . . . ?
Fe3 Fe4 P1 C7B -11(3) . . . . ?
S2 Fe4 P1 C4A 53.3(16) . . . . ?
S3 Fe4 P1 C4A -69.2(16) . . . . ?
S1 Fe4 P1 C4A 174.3(16) . . . . ?
Fe1 Fe4 P1 C4A -15.0(17) . . . . ?
Fe2 Fe4 P1 C4A 121.6(16) . . . . ?
Fe3 Fe4 P1 C4A -128.1(16) . . . . ?
S2 Fe4 P1 C4B 84(2) . . . . ?
S3 Fe4 P1 C4B -38(2) . . . . ?
S1 Fe4 P1 C4B -155(2) . . . . ?
Fe1 Fe4 P1 C4B 16(2) . . . . ?
Fe2 Fe4 P1 C4B 152(2) . . . . ?
Fe3 Fe4 P1 C4B -97(2) . . . . ?
S2 Fe4 P1 C1 -54.9(8) . . . . ?
S3 Fe4 P1 C1 -177.4(8) . . . . ?
S1 Fe4 P1 C1 66.1(8) . . . . ?
Fe1 Fe4 P1 C1 -123.2(8) . . . . ?
Fe2 Fe4 P1 C1 13.3(10) . . . . ?
Fe3 Fe4 P1 C1 123.6(8) . . . . ?
S2 Fe4 P1 C7A -166.1(17) . . . . ?
S3 Fe4 P1 C7A 71.3(17) . . . . ?
S1 Fe4 P1 C7A -45.1(17) . . . . ?
Fe1 Fe4 P1 C7A 125.6(17) . . . . ?
Fe2 Fe4 P1 C7A -97.9(17) . . . . ?
Fe3 Fe4 P1 C7A 12.4(17) . . . . ?
S4 Fe3 P2 C10 41.4(9) . . . . ?
S1 Fe3 P2 C10 -81.0(9) . . . . ?
S3 Fe3 P2 C10 161.6(8) . . . . ?
Fe2 Fe3 P2 C10 -23.3(10) . . . . ?
Fe1 Fe3 P2 C10 107.9(9) . . . . ?
Fe4 Fe3 P2 C10 -142.7(8) . . . . ?
S4 Fe3 P2 C16 -79.6(10) . . . . ?
S1 Fe3 P2 C16 157.9(10) . . . . ?
S3 Fe3 P2 C16 40.6(10) . . . . ?
Fe2 Fe3 P2 C16 -144.4(10) . . . . ?
Fe1 Fe3 P2 C16 -13.2(11) . . . . ?
Fe4 Fe3 P2 C16 96.2(10) . . . . ?
S4 Fe3 P2 C13 165.7(11) . . . . ?
S1 Fe3 P2 C13 43.2(11) . . . . ?
S3 Fe3 P2 C13 -74.1(11) . . . . ?
Fe2 Fe3 P2 C13 100.9(11) . . . . ?
Fe1 Fe3 P2 C13 -127.9(11) . . . . ?
Fe4 Fe3 P2 C13 -18.5(12) . . . . ?
S1 Fe2 P3 C22B -30(3) . . . . ?
S4 Fe2 P3 C22B -151(3) . . . . ?
S2 Fe2 P3 C22B 88(3) . . . . ?
Fe3 Fe2 P3 C22B -91(3) . . . . ?
Fe4 Fe2 P3 C22B 33(3) . . . . ?
Fe1 Fe2 P3 C22B 145(3) . . . . ?
S1 Fe2 P3 C25A 178.5(16) . . . . ?
S4 Fe2 P3 C25A 57.3(16) . . . . ?
S2 Fe2 P3 C25A -63.9(16) . . . . ?
Fe3 Fe2 P3 C25A 116.9(16) . . . . ?
Fe4 Fe2 P3 C25A -118.6(16) . . . . ?
Fe1 Fe2 P3 C25A -6.9(17) . . . . ?
S1 Fe2 P3 C19A 43.9(19) . . . . ?
S4 Fe2 P3 C19A -77.2(19) . . . . ?
S2 Fe2 P3 C19A 161.6(19) . . . . ?
Fe3 Fe2 P3 C19A -18(2) . . . . ?
Fe4 Fe2 P3 C19A 106.8(19) . . . . ?
Fe1 Fe2 P3 C19A -141.4(19) . . . . ?
S1 Fe2 P3 C19B 68(3) . . . . ?
S4 Fe2 P3 C19B -53(3) . . . . ?
S2 Fe2 P3 C19B -174(3) . . . . ?
Fe3 Fe2 P3 C19B 6(3) . . . . ?
Fe4 Fe2 P3 C19B 131(3) . . . . ?
Fe1 Fe2 P3 C19B -117(3) . . . . ?
S1 Fe2 P3 C25B 171.2(15) . . . . ?
S4 Fe2 P3 C25B 50.0(16) . . . . ?
S2 Fe2 P3 C25B -71.1(15) . . . . ?
Fe3 Fe2 P3 C25B 109.7(15) . . . . ?
Fe4 Fe2 P3 C25B -125.9(15) . . . . ?
Fe1 Fe2 P3 C25B -14.1(16) . . . . ?
S1 Fe2 P3 C22A -71.3(16) . . . . ?
S4 Fe2 P3 C22A 167.5(16) . . . . ?
S2 Fe2 P3 C22A 46.4(16) . . . . ?
Fe3 Fe2 P3 C22A -132.8(16) . . . . ?
Fe4 Fe2 P3 C22A -8.4(16) . . . . ?
Fe1 Fe2 P3 C22A 103.3(16) . . . . ?
C7B P1 C1 C3B -175(5) . . . . ?
C4A P1 C1 C3B -67(5) . . . . ?
C4B P1 C1 C3B -93(5) . . . . ?
C7A P1 C1 C3B 166(5) . . . . ?
Fe4 P1 C1 C3B 49(5) . . . . ?
C7B P1 C1 C2A 74(5) . . . . ?
C4A P1 C1 C2A -178(4) . . . . ?
C4B P1 C1 C2A 156(4) . . . . ?
C7A P1 C1 C2A 55(4) . . . . ?
Fe4 P1 C1 C2A -62(4) . . . . ?
C7B P1 C1 C2B 64(6) . . . . ?
C4A P1 C1 C2B 172(5) . . . . ?
C4B P1 C1 C2B 146(5) . . . . ?
C7A P1 C1 C2B 45(5) . . . . ?
Fe4 P1 C1 C2B -72(5) . . . . ?
C7B P1 C1 C3A -163(4) . . . . ?
C4A P1 C1 C3A -56(4) . . . . ?
C4B P1 C1 C3A -82(4) . . . . ?
C7A P1 C1 C3A 177(4) . . . . ?
Fe4 P1 C1 C3A 60(3) . . . . ?
C7B P1 C4A C5A -79(4) . . . . ?
C4B P1 C4A C5A -70(5) . . . . ?
C1 P1 C4A C5A 164(3) . . . . ?
C7A P1 C4A C5A -88(4) . . . . ?
Fe4 P1 C4A C5A 46(4) . . . . ?
C7B P1 C4A C6A 50(4) . . . . ?
C4B P1 C4A C6A 60(5) . . . . ?
C1 P1 C4A C6A -66(4) . . . . ?
C7A P1 C4A C6A 42(4) . . . . ?
Fe4 P1 C4A C6A 176(3) . . . . ?
C7B P1 C7A C9A 70(6) . . . . ?
C4A P1 C7A C9A 91(4) . . . . ?
C4B P1 C7A C9A 83(4) . . . . ?
C1 P1 C7A C9A -161(3) . . . . ?
Fe4 P1 C7A C9A -42(4) . . . . ?
C7B P1 C7A C8A -77(6) . . . . ?
C4A P1 C7A C8A -55(5) . . . . ?
C4B P1 C7A C8A -64(4) . . . . ?
C1 P1 C7A C8A 52(4) . . . . ?
Fe4 P1 C7A C8A 171(4) . . . . ?
C22B P3 C19A C21A 142(7) . . . . ?
C25A P3 C19A C21A -108(6) . . . . ?
C19B P3 C19A C21A -54(8) . . . . ?
C25B P3 C19A C21A -98(6) . . . . ?
C22A P3 C19A C21A 147(6) . . . . ?
Fe2 P3 C19A C21A 31(6) . . . . ?
C22B P3 C19A C20A -95(4) . . . . ?
C25A P3 C19A C20A 15(5) . . . . ?
C19B P3 C19A C20A 69(10) . . . . ?
C25B P3 C19A C20A 24(5) . . . . ?
C22A P3 C19A C20A -91(5) . . . . ?
Fe2 P3 C19A C20A 153(4) . . . . ?
C22B P3 C22A C23A -61(5) . . . . ?
C25A P3 C22A C23A 179(4) . . . . ?
C19A P3 C22A C23A -67(4) . . . . ?
C19B P3 C22A C23A -76(5) . . . . ?
C25B P3 C22A C23A 176(5) . . . . ?
Fe2 P3 C22A C23A 55(4) . . . . ?
C22B P3 C22A C24A 71(5) . . . . ?
C25A P3 C22A C24A -49(4) . . . . ?
C19A P3 C22A C24A 65(4) . . . . ?
C19B P3 C22A C24A 56(5) . . . . ?
C25B P3 C22A C24A -51(5) . . . . ?
Fe2 P3 C22A C24A -173(3) . . . . ?
C22B P3 C25A C26A -111(5) . . . . ?
C19A P3 C25A C26A 178(3) . . . . ?
C19B P3 C25A C26A 160(4) . . . . ?
C25B P3 C25A C26A 91(27) . . . . ?
C22A P3 C25A C26A -73(4) . . . . ?
Fe2 P3 C25A C26A 41(4) . . . . ?
C22B P3 C25A C27A 153(4) . . . . ?
C19A P3 C25A C27A 82(4) . . . . ?
C19B P3 C25A C27A 64(4) . . . . ?
C25B P3 C25A C27A -5(23) . . . . ?
C22A P3 C25A C27A -168(4) . . . . ?
Fe2 P3 C25A C27A -54(4) . . . . ?
C7B P1 C4B C5B -148(4) . . . . ?
C4A P1 C4B C5B 41(4) . . . . ?
C1 P1 C4B C5B 103(4) . . . . ?
C7A P1 C4B C5B -153(4) . . . . ?
Fe4 P1 C4B C5B -36(5) . . . . ?
C7B P1 C4B C6B 118(5) . . . . ?
C4A P1 C4B C6B -52(5) . . . . ?
C1 P1 C4B C6B 9(5) . . . . ?
C7A P1 C4B C6B 113(5) . . . . ?
Fe4 P1 C4B C6B -129(4) . . . . ?
C4A P1 C7B C9B 82(6) . . . . ?
C4B P1 C7B C9B 77(6) . . . . ?
C1 P1 C7B C9B -173(5) . . . . ?
C7A P1 C7B C9B -116(9) . . . . ?
Fe4 P1 C7B C9B -38(7) . . . . ?
C4A P1 C7B C8B -78(6) . . . . ?
C4B P1 C7B C8B -83(6) . . . . ?
C1 P1 C7B C8B 27(7) . . . . ?
C7A P1 C7B C8B 85(7) . . . . ?
Fe4 P1 C7B C8B 162(5) . . . . ?
C22B P3 C19B C21B 112(8) . . . . ?
C25A P3 C19B C21B -132(8) . . . . ?
C19A P3 C19B C21B 97(13) . . . . ?
C25B P3 C19B C21B -124(8) . . . . ?
C22A P3 C19B C21B 122(8) . . . . ?
Fe2 P3 C19B C21B -8(9) . . . . ?
C22B P3 C19B C20B -70(10) . . . . ?
C25A P3 C19B C20B 47(10) . . . . ?
C19A P3 C19B C20B -84(10) . . . . ?
C25B P3 C19B C20B 55(10) . . . . ?
C22A P3 C19B C20B -59(10) . . . . ?
Fe2 P3 C19B C20B 171(9) . . . . ?
C25A P3 C22B C23B 134(5) . . . . ?
C19A P3 C22B C23B -124(6) . . . . ?
C19B P3 C22B C23B -130(6) . . . . ?
C25B P3 C22B C23B 138(5) . . . . ?
C22A P3 C22B C23B 62(6) . . . . ?
Fe2 P3 C22B C23B -18(6) . . . . ?
C25A P3 C22B C24B 14(6) . . . . ?
C19A P3 C22B C24B 116(5) . . . . ?
C19B P3 C22B C24B 110(5) . . . . ?
C25B P3 C22B C24B 18(6) . . . . ?
C22A P3 C22B C24B -58(5) . . . . ?
Fe2 P3 C22B C24B -138(4) . . . . ?
C22B P3 C25B C26B -78(6) . . . . ?
C25A P3 C25B C26B -55(22) . . . . ?
C19A P3 C25B C26B -151(5) . . . . ?
C19B P3 C25B C26B -166(5) . . . . ?
C22A P3 C25B C26B -37(6) . . . . ?
Fe2 P3 C25B C26B 79(5) . . . . ?
C22B P3 C25B C27B 132(6) . . . . ?
C25A P3 C25B C27B 156(30) . . . . ?
C19A P3 C25B C27B 60(6) . . . . ?
C19B P3 C25B C27B 44(6) . . . . ?
C22A P3 C25B C27B 173(5) . . . . ?
Fe2 P3 C25B C27B -71(6) . . . . ?
C16 P2 C10 C11A 68(3) . . . . ?
C13 P2 C10 C11A 175(3) . . . . ?
Fe3 P2 C10 C11A -57(3) . . . . ?
C16 P2 C10 C12A 52(3) . . . . ?
C13 P2 C10 C12A 159(3) . . . . ?
Fe3 P2 C10 C12A -73(3) . . . . ?
C16 P2 C10 C11B -170(3) . . . . ?
C13 P2 C10 C11B -63(3) . . . . ?
Fe3 P2 C10 C11B 65(3) . . . . ?
C16 P2 C10 C12B 167(4) . . . . ?
C13 P2 C10 C12B -86(4) . . . . ?
Fe3 P2 C10 C12B 42(4) . . . . ?
C10 P2 C13 C14A 84(3) . . . . ?
C16 P2 C13 C14A -167(3) . . . . ?
Fe3 P2 C13 C14A -46(3) . . . . ?
C10 P2 C13 C14B 131(4) . . . . ?
C16 P2 C13 C14B -119(4) . . . . ?
Fe3 P2 C13 C14B 2(4) . . . . ?
C10 P2 C13 C15 -55(2) . . . . ?
C16 P2 C13 C15 55(2) . . . . ?
Fe3 P2 C13 C15 175.4(17) . . . . ?
C10 P2 C16 C17A 159(3) . . . . ?
C13 P2 C16 C17A 49(3) . . . . ?
Fe3 P2 C16 C17A -74(3) . . . . ?
C10 P2 C16 C18 -85(2) . . . . ?
C13 P2 C16 C18 164.6(19) . . . . ?
Fe3 P2 C16 C18 42(2) . . . . ?
C10 P2 C16 C17B 150(3) . . . . ?
C13 P2 C16 C17B 39(3) . . . . ?
Fe3 P2 C16 C17B -83(3) . . . . ?
Fe1 S5 C28 C34 14(2) . . . . ?
Fe1 S5 C28 C29 -167.2(17) . . . . ?
C34 C28 C29 C30 2(4) . . . . ?
S5 C28 C29 C30 -176(2) . . . . ?
C28 C29 C30 C31 -2(4) . . . . ?
C29 C30 C31 C32A -176(3) . . . . ?
C29 C30 C31 C33 3(4) . . . . ?
C29 C30 C31 C32B 172(4) . . . . ?
C32A C31 C33 C34 175(3) . . . . ?
C30 C31 C33 C34 -4(4) . . . . ?
C32B C31 C33 C34 -175(3) . . . . ?
C29 C28 C34 C33 -4(4) . . . . ?
S5 C28 C34 C33 174.8(19) . . . . ?
C31 C33 C34 C28 5(4) . . . . ?
